data_4322492
loop_
_publ_author_name
'Gui Ling Ning'
'Megumu Munakata'
'Liang Ping Wu'
'Masahiko Maekawa'
'Yusaku Suenaga'
'Takayoshi Kuroda-Sowa'
'Kunihisa Sugimoto'

_publ_section_title
;
 Mobility of Silver(I) Ions around the Propeller Ligand, Hexaphenylbenzene
 (HPB), in Silver(I) \p-Complexes
;
_journal_name_full 'Inorganic Chemistry'
_journal_page_first 5668
_journal_page_last 5673
_journal_paper_doi 10.1021/ic990143q
_journal_volume 38
_journal_year 1999
_chemical_formula_moiety 'C21 H15 Ag2 Cl2 O8 '
_chemical_formula_sum 'C21 H15 Ag2 Cl2 O8'
_chemical_formula_weight 681.99
_space_group_IT_number 14
_symmetry_cell_setting monoclinic
_symmetry_Int_Tables_number 14
_symmetry_space_group_name_Hall '-P 2ybc'
_symmetry_space_group_name_H-M 'P 1 21/c 1'
_audit_creation_date 'Tue Jan 19 13:17:38 1999'
_audit_creation_method 'from TEXRAY.INF file'
_cell_angle_alpha 90
_cell_angle_beta 94.08(2)
_cell_angle_gamma 90
_cell_formula_units_Z 4
_cell_length_a 10.543(2)
_cell_length_b 11.934(4)
_cell_length_c 16.884(3)
_cell_measurement_reflns_used 25
_cell_measurement_temperature 296.2
_cell_measurement_theta_max 16.9
_cell_measurement_theta_min 14.1
_cell_volume 2119.0(9)
_computing_cell_refinement 'Rigaku/AFC Diffractometer Control'
_computing_data_collection 'Rigaku/AFC Diffractometer Control'
_computing_data_reduction teXsan
_computing_publication_material teXsan
_computing_structure_refinement teXsan
_computing_structure_solution 'DIRDIF92 (PATTY)'
_diffrn_ambient_temperature 296.2
_diffrn_measurement_device_type 'Rigaku AFC7R'
_diffrn_measurement_method \w-2\q
_diffrn_orient_matrix_UB_11 0.00523
_diffrn_orient_matrix_UB_12 -0.06362
_diffrn_orient_matrix_UB_13 0.03864
_diffrn_orient_matrix_UB_21 -0.08621
_diffrn_orient_matrix_UB_22 -0.02599
_diffrn_orient_matrix_UB_23 -0.02079
_diffrn_orient_matrix_UB_31 0.03980
_diffrn_orient_matrix_UB_32 -0.04793
_diffrn_orient_matrix_UB_33 -0.04001
_diffrn_radiation_detector 'scintillation counter'
_diffrn_radiation_monochromator graphite
_diffrn_radiation_source 'Rigaku rotating anode'
_diffrn_radiation_type 'Mo K\a'
_diffrn_radiation_wavelength 0.7107
_diffrn_reflns_av_R_equivalents 0.052
_diffrn_reflns_av_sigmaI/netI 0.082
_diffrn_reflns_limit_h_max 13
_diffrn_reflns_limit_h_min 0
_diffrn_reflns_limit_k_max 15
_diffrn_reflns_limit_k_min 0
_diffrn_reflns_limit_l_max 21
_diffrn_reflns_limit_l_min -21
_diffrn_reflns_number 5116
_diffrn_reflns_reduction_process 'Lp corrections applied'
_diffrn_reflns_theta_max 27.49
_diffrn_reflns_theta_min 2.09
_diffrn_standards_decay_% -1.55
_diffrn_standards_interval_count 150
_diffrn_standards_number 3
_exptl_absorpt_coefficient_mu 2.144
_exptl_absorpt_correction_T_max 0.997
_exptl_absorpt_correction_T_min 0.883
_exptl_absorpt_correction_type psi-scan
_exptl_absorpt_process_details '(North, Phillips & Mathews, 1968)'
_exptl_crystal_colour colorless
_exptl_crystal_density_diffrn 2.138
_exptl_crystal_density_method 'not measured'
_exptl_crystal_description prismatic
_exptl_crystal_F_000 1332.00
_exptl_crystal_size_max 0.200
_exptl_crystal_size_mid 0.200
_exptl_crystal_size_min 0.200
_refine_diff_density_max 1.22
_refine_diff_density_min -0.96
_refine_ls_extinction_method none
_refine_ls_goodness_of_fit_ref 1.602
_refine_ls_hydrogen_treatment noref
_refine_ls_matrix_type diagonal
_refine_ls_number_constraints 0
_refine_ls_number_parameters 330
_refine_ls_number_reflns 2557
_refine_ls_number_restraints 0
_refine_ls_R_factor_all 0.0555
_refine_ls_R_factor_gt 0.0555
_refine_ls_shift/su_max 0.0020
_refine_ls_shift/su_mean 0.0000
_refine_ls_structure_factor_coef F
_refine_ls_weighting_scheme unit
_refine_ls_wR_factor_gt 0.0523
_refine_ls_wR_factor_ref 0.0523
_reflns_number_gt 2557
_reflns_number_total 4859
_reflns_threshold_expression >2.0sigma(I)
_cod_data_source_file ic990143q_1.cif
_cod_data_source_block '[Ag4(HPB)](ClO4)4'
_cod_original_cell_volume 2118.9(8)
_cod_original_sg_symbol_H-M 'P 21/c '
_cod_original_formula_sum 'C21 H15 Ag2 Cl2 O8 '
_cod_database_code 4322492

loop_
_symmetry_equiv_pos_as_xyz
x,y,z
-x,1/2+y,1/2-z
-x,-y,-z
x,1/2-y,1/2+z

loop_
_atom_site_label
_atom_site_type_symbol
_atom_site_fract_x
_atom_site_fract_y
_atom_site_fract_z
_atom_site_U_iso_or_equiv
_atom_site_adp_type
_atom_site_occupancy
_atom_site_calc_flag
_atom_site_refinement_flags
_atom_site_disorder_assembly
_atom_site_disorder_group
Ag1 Ag 0.77025(9) 0.35421(9) 0.67105(6) 0.0771(3) Uani 1.00 d . . .
Ag2 Ag 0.09681(8) 0.09209(8) 0.31601(6) 0.0729(3) Uani 1.00 d . . .
Cl1 Cl -0.2096(2) 0.0498(2) 0.3593(1) 0.0545(7) Uani 1.00 d . . .
Cl2 Cl 0.0689(2) 0.0958(2) 0.1137(2) 0.0631(8) Uani 1.00 d . . .
O1 O -0.182(2) 0.128(1) 0.4115(7) 0.231(8) Uani 1.00 d . . .
O2 O -0.328(1) 0.069(1) 0.327(1) 0.209(7) Uani 1.00 d . . .
O3 O -0.1296(7) 0.0635(7) 0.2949(4) 0.078(3) Uani 1.00 d . . .
O4 O -0.204(2) -0.055(1) 0.3855(8) 0.196(7) Uani 1.00 d . . .
O5 O -0.0343(9) 0.0418(10) 0.1389(7) 0.127(4) Uani 1.00 d . . .
O6 O 0.142(1) 0.138(1) 0.1798(7) 0.154(5) Uani 1.00 d . . .
O7 O 0.1402(10) 0.027(1) 0.0718(7) 0.158(5) Uani 1.00 d . . .
O8 O 0.019(1) 0.181(1) 0.0643(7) 0.163(6) Uani 1.00 d . . .
C1 C 0.5284(7) 0.2345(7) 0.5436(4) 0.031(2) Uani 1.00 d . . .
C2 C 0.6326(8) 0.2958(7) 0.5235(5) 0.041(2) Uani 1.00 d . . .
C3 C 0.6494(9) 0.4066(8) 0.5495(6) 0.054(3) Uani 1.00 d . . .
C4 C 0.5635(10) 0.4554(8) 0.5962(6) 0.060(3) Uani 1.00 d . . .
C5 C 0.4578(9) 0.3944(8) 0.6151(6) 0.059(3) Uani 1.00 d . . .
C6 C 0.4399(8) 0.2870(8) 0.5892(5) 0.045(3) Uani 1.00 d . . .
C7 C 0.5124(6) 0.1136(6) 0.5206(4) 0.030(2) Uani 1.00 d . . .
C8 C 0.4240(6) 0.0812(6) 0.4591(4) 0.028(2) Uani 1.00 d . . .
C9 C 0.3458(7) 0.1663(6) 0.4119(5) 0.032(2) Uani 1.00 d . . .
C10 C 0.2274(7) 0.1975(8) 0.4350(5) 0.041(2) Uani 1.00 d . . .
C11 C 0.1536(8) 0.2757(8) 0.3899(5) 0.045(3) Uani 1.00 d . . .
C12 C 0.1995(8) 0.3190(7) 0.3224(5) 0.046(3) Uani 1.00 d . . .
C13 C 0.3169(8) 0.2885(8) 0.2990(5) 0.050(3) Uani 1.00 d . . .
C14 C 0.3896(7) 0.2118(7) 0.3443(5) 0.042(2) Uani 1.00 d . . .
C15 C 0.4124(6) -0.0313(7) 0.4379(5) 0.033(2) Uani 1.00 d . . .
C16 C 0.3232(7) -0.0703(6) 0.3708(5) 0.034(2) Uani 1.00 d . . .
C17 C 0.1959(8) -0.0874(9) 0.3811(5) 0.051(3) Uani 1.00 d . . .
C18 C 0.1157(9) -0.1322(9) 0.3194(7) 0.066(3) Uani 1.00 d . . .
C19 C 0.164(1) -0.1602(9) 0.2486(7) 0.073(4) Uani 1.00 d . . .
C20 C 0.291(1) -0.1416(10) 0.2376(6) 0.068(3) Uani 1.00 d . . .
C21 C 0.3700(8) -0.0971(8) 0.2992(5) 0.048(3) Uani 1.00 d . . .
H1 H 0.6944 0.2611 0.4908 0.0502 Uiso 1.00 calc . . .
H2 H 0.7224 0.4496 0.5335 0.0680 Uiso 1.00 calc . . .
H3 H 0.5760 0.5308 0.6163 0.0714 Uiso 1.00 calc . . .
H4 H 0.3951 0.4282 0.6478 0.0709 Uiso 1.00 calc . . .
H5 H 0.3648 0.2460 0.6028 0.0542 Uiso 1.00 calc . . .
H6 H 0.1959 0.1655 0.4829 0.0488 Uiso 1.00 calc . . .
H7 H 0.0711 0.2989 0.4061 0.0553 Uiso 1.00 calc . . .
H8 H 0.1483 0.3718 0.2901 0.0536 Uiso 1.00 calc . . .
H9 H 0.3483 0.3207 0.2509 0.0606 Uiso 1.00 calc . . .
H10 H 0.4725 0.1893 0.3278 0.0495 Uiso 1.00 calc . . .
H11 H 0.1618 -0.0678 0.4317 0.0631 Uiso 1.00 calc . . .
H12 H 0.0258 -0.1439 0.3271 0.0794 Uiso 1.00 calc . . .
H13 H 0.1087 -0.1925 0.2066 0.0872 Uiso 1.00 calc . . .
H14 H 0.3252 -0.1605 0.1870 0.0809 Uiso 1.00 calc . . .
H15 H 0.4592 -0.0841 0.2918 0.0577 Uiso 1.00 calc . . .

loop_
_atom_site_aniso_label
_atom_site_aniso_U_11
_atom_site_aniso_U_22
_atom_site_aniso_U_33
_atom_site_aniso_U_12
_atom_site_aniso_U_13
_atom_site_aniso_U_23
Ag1 0.0671(5) 0.0868(7) 0.0735(6) -0.0130(5) -0.0217(4) -0.0013(5)
Ag2 0.0482(4) 0.0706(6) 0.0990(7) -0.0103(4) -0.0023(4) -0.0162(5)
Cl1 0.052(1) 0.057(1) 0.057(1) 0.003(1) 0.021(1) -0.002(1)
Cl2 0.055(1) 0.076(2) 0.061(2) -0.012(1) 0.021(1) -0.013(1)
O1 0.39(2) 0.20(2) 0.114(10) -0.13(2) 0.10(1) -0.09(1)
O2 0.075(7) 0.27(2) 0.28(2) 0.02(1) 0.027(9) 0.06(2)
O3 0.061(4) 0.102(7) 0.073(5) 0.000(4) 0.017(4) -0.004(5)
O4 0.32(2) 0.106(9) 0.17(1) 0.05(1) 0.12(1) 0.081(9)
O5 0.086(7) 0.15(1) 0.154(10) -0.030(7) 0.041(6) 0.030(8)
O6 0.135(9) 0.18(1) 0.143(10) -0.065(9) -0.007(7) -0.073(9)
O7 0.092(7) 0.24(2) 0.141(10) 0.037(9) 0.020(7) -0.09(1)
O8 0.28(2) 0.114(10) 0.102(8) 0.01(1) 0.044(9) 0.018(7)
C1 0.033(4) 0.032(4) 0.029(4) 0.000(3) -0.005(3) 0.003(3)
C2 0.040(4) 0.041(5) 0.043(5) 0.005(4) 0.000(4) 0.004(4)
C3 0.058(6) 0.041(5) 0.061(6) -0.005(5) -0.017(5) 0.006(5)
C4 0.076(7) 0.032(5) 0.069(7) 0.007(5) -0.019(5) -0.016(5)
C5 0.054(6) 0.041(6) 0.081(7) 0.014(5) -0.004(5) -0.019(5)
C6 0.041(4) 0.040(5) 0.052(5) 0.002(4) 0.002(4) -0.007(4)
C7 0.024(3) 0.032(5) 0.033(4) 0.003(3) 0.003(3) 0.003(3)
C8 0.029(4) 0.020(4) 0.034(4) 0.002(3) 0.005(3) -0.001(3)
C9 0.026(4) 0.030(4) 0.040(4) 0.001(3) -0.003(3) -0.002(4)
C10 0.037(4) 0.046(5) 0.039(5) 0.014(4) 0.009(4) 0.012(4)
C11 0.041(5) 0.045(5) 0.049(5) 0.017(4) -0.005(4) 0.000(4)
C12 0.046(5) 0.034(5) 0.055(6) 0.006(4) -0.015(4) 0.007(4)
C13 0.045(5) 0.055(6) 0.049(6) 0.004(4) -0.003(4) 0.015(5)
C14 0.033(4) 0.039(5) 0.053(5) -0.003(4) 0.005(4) -0.002(4)
C15 0.022(3) 0.045(5) 0.033(4) 0.005(3) 0.001(3) -0.002(4)
C16 0.034(4) 0.024(4) 0.042(5) 0.005(3) -0.005(3) 0.002(4)
C17 0.038(4) 0.062(6) 0.053(6) -0.006(5) -0.008(4) 0.012(5)
C18 0.045(5) 0.069(7) 0.080(7) -0.010(5) -0.025(5) 0.013(6)
C19 0.074(7) 0.052(7) 0.087(8) 0.005(6) -0.046(6) -0.014(6)
C20 0.070(7) 0.073(8) 0.058(6) 0.024(6) -0.012(5) -0.027(6)
C21 0.042(5) 0.050(6) 0.051(5) 0.002(4) -0.004(4) -0.013(5)

loop_
_atom_type_symbol
_atom_type_description
_atom_type_scat_dispersion_real
_atom_type_scat_dispersion_imag
_atom_type_scat_source
Ag Ag -0.897 1.101
;International Tables for Crystallography
(1992, Vol. C, Tables 4.2.6.8 and 6.1.1.1)
;
Cl Cl 0.148 0.159
;International Tables for Crystallography
(1992, Vol. C, Tables 4.2.6.8 and 6.1.1.1)
;
O O 0.011 0.006
;International Tables for Crystallography
(1992, Vol. C, Tables 4.2.6.8 and 6.1.1.1)
;
C C 0.003 0.002
;International Tables for Crystallography
(1992, Vol. C, Tables 4.2.6.8 and 6.1.1.1)
;
H H 0.000 0.000
;International Tables for Crystallography
(1992, Vol. C, Table 6.1.1.2)
;

loop_
_geom_angle_atom_site_label_1
_geom_angle_atom_site_label_2
_geom_angle_atom_site_label_3
_geom_angle
_geom_angle_site_symmetry_1
_geom_angle_site_symmetry_2
_geom_angle_site_symmetry_3
_geom_angle_publ_flag
O2 AG1 O3 45.6(3) 4_655 1_555 4_655 yes
O2 AG1 O5 112.0(4) 4_655 1_555 4_655 yes
O2 AG1 C2 129.8(3) 4_655 1_555 1_555 yes
O2 AG1 C3 117.6(3) 4_655 1_555 1_555 yes
O2 AG1 C4 87.4(3) 4_655 1_555 1_555 yes
O2 AG1 C18 113.2(4) 4_655 1_555 3_656 yes
O2 AG1 C19 85.3(4) 4_655 1_555 3_656 yes
O2 AG1 H2 125.6(3) 4_655 1_555 1_555 no
O2 AG1 H3 77.8(3) 4_655 1_555 1_555 no
O2 AG1 H13 76.0(3) 4_655 1_555 3_656 no
O3 AG1 O5 71.2(3) 4_655 1_555 4_655 yes
O3 AG1 C2 170.0(3) 4_655 1_555 1_555 yes
O3 AG1 C3 141.3(3) 4_655 1_555 1_555 yes
O3 AG1 C4 119.7(3) 4_655 1_555 1_555 yes
O3 AG1 C18 99.5(3) 4_655 1_555 3_656 yes
O3 AG1 C19 80.7(3) 4_655 1_555 3_656 yes
O3 AG1 H2 128.6(2) 4_655 1_555 1_555 no
O3 AG1 H3 102.7(2) 4_655 1_555 1_555 no
O3 AG1 H13 62.9(2) 4_655 1_555 3_656 no
O5 AG1 C2 107.8(3) 4_655 1_555 1_555 yes
O5 AG1 C3 94.6(3) 4_655 1_555 1_555 yes
O5 AG1 C4 108.9(3) 4_655 1_555 1_555 yes
O5 AG1 C18 96.9(3) 4_655 1_555 3_656 yes
O5 AG1 C19 110.0(3) 4_655 1_555 3_656 yes
O5 AG1 H2 72.5(2) 4_655 1_555 1_555 no
O5 AG1 H3 97.9(2) 4_655 1_555 1_555 no
O5 AG1 H13 98.6(2) 4_655 1_555 3_656 no
C2 AG1 C3 29.0(3) 1_555 1_555 1_555 yes
C2 AG1 C4 50.8(3) 1_555 1_555 1_555 yes
C2 AG1 C18 90.5(3) 1_555 1_555 3_656 yes
C2 AG1 C19 108.5(3) 1_555 1_555 3_656 yes
C2 AG1 H2 43.9(2) 1_555 1_555 1_555 no
C2 AG1 H3 67.5(2) 1_555 1_555 1_555 no
C2 AG1 H13 126.6(2) 1_555 1_555 3_656 no
C3 AG1 C4 30.2(3) 1_555 1_555 1_555 yes
C3 AG1 C18 118.2(3) 1_555 1_555 3_656 yes
C3 AG1 C19 137.4(3) 1_555 1_555 3_656 yes
C3 AG1 H2 22.1(2) 1_555 1_555 1_555 no
C3 AG1 H3 42.2(2) 1_555 1_555 1_555 no
C3 AG1 H13 155.6(2) 1_555 1_555 3_656 no
C4 AG1 C18 138.0(3) 1_555 1_555 3_656 yes
C4 AG1 C19 140.3(3) 1_555 1_555 3_656 yes
C4 AG1 H2 45.1(2) 1_555 1_555 1_555 no
C4 AG1 H3 18.3(2) 1_555 1_555 1_555 no
C4 AG1 H13 151.7(2) 1_555 1_555 3_656 no
C18 AG1 C19 27.9(3) 3_656 1_555 3_656 yes
C18 AG1 H2 120.1(2) 3_656 1_555 1_555 no
C18 AG1 H3 156.4(2) 3_656 1_555 1_555 no
C18 AG1 H13 39.9(2) 3_656 1_555 3_656 no
C19 AG1 H2 146.6(2) 3_656 1_555 1_555 no
C19 AG1 H3 151.2(2) 3_656 1_555 1_555 no
C19 AG1 H13 18.3(2) 3_656 1_555 3_656 no
H2 AG1 H3 48.79(1) 1_555 1_555 1_555 no
H2 AG1 H13 158.28(3) 1_555 1_555 3_656 no
H3 AG1 H13 152.71(3) 1_555 1_555 3_656 no
O3 AG2 O6 98.7(3) 1_555 1_555 1_555 yes
O3 AG2 C10 129.0(3) 1_555 1_555 1_555 yes
O3 AG2 C11 112.7(3) 1_555 1_555 1_555 yes
O3 AG2 C12 119.8(3) 1_555 1_555 1_555 yes
O3 AG2 C17 108.1(3) 1_555 1_555 1_555 yes
O3 AG2 C18 86.2(3) 1_555 1_555 1_555 yes
O3 AG2 H7 94.0(2) 1_555 1_555 1_555 no
O3 AG2 H11 101.5(2) 1_555 1_555 1_555 no
O3 AG2 H12 67.5(2) 1_555 1_555 1_555 no
O6 AG2 C10 118.6(3) 1_555 1_555 1_555 yes
O6 AG2 C11 102.3(4) 1_555 1_555 1_555 yes
O6 AG2 C12 74.4(4) 1_555 1_555 1_555 yes
O6 AG2 C17 118.8(4) 1_555 1_555 1_555 yes
O6 AG2 C18 102.9(4) 1_555 1_555 1_555 yes
O6 AG2 H7 109.5(3) 1_555 1_555 1_555 no
O6 AG2 H11 139.3(3) 1_555 1_555 1_555 no
O6 AG2 H12 110.1(3) 1_555 1_555 1_555 no
C10 AG2 C11 31.0(3) 1_555 1_555 1_555 yes
C10 AG2 C12 50.5(3) 1_555 1_555 1_555 yes
C10 AG2 C17 84.2(3) 1_555 1_555 1_555 yes
C10 AG2 C18 114.9(3) 1_555 1_555 1_555 yes
C10 AG2 H7 43.3(2) 1_555 1_555 1_555 no
C10 AG2 H11 72.9(2) 1_555 1_555 1_555 no
C10 AG2 H12 121.8(2) 1_555 1_555 1_555 no
C11 AG2 C12 28.0(3) 1_555 1_555 1_555 yes
C11 AG2 C17 115.2(3) 1_555 1_555 1_555 yes
C11 AG2 C18 145.6(3) 1_555 1_555 1_555 yes
C11 AG2 H7 19.0(2) 1_555 1_555 1_555 no
C11 AG2 H11 101.9(2) 1_555 1_555 1_555 no
C11 AG2 H12 147.3(2) 1_555 1_555 1_555 no
C12 AG2 C17 127.9(3) 1_555 1_555 1_555 yes
C12 AG2 C18 154.0(3) 1_555 1_555 1_555 yes
C12 AG2 H7 40.9(2) 1_555 1_555 1_555 no
C12 AG2 H11 122.6(2) 1_555 1_555 1_555 no
C12 AG2 H12 171.3(2) 1_555 1_555 1_555 no
C17 AG2 C18 30.7(3) 1_555 1_555 1_555 yes
C17 AG2 H7 121.8(2) 1_555 1_555 1_555 no
C17 AG2 H11 20.6(2) 1_555 1_555 1_555 no
C17 AG2 H12 43.5(2) 1_555 1_555 1_555 no
C18 AG2 H7 147.2(2) 1_555 1_555 1_555 no
C18 AG2 H11 44.5(2) 1_555 1_555 1_555 no
C18 AG2 H12 19.5(2) 1_555 1_555 1_555 no
H7 AG2 H11 103.97(3) 1_555 1_555 1_555 no
H7 AG2 H12 138.31(4) 1_555 1_555 1_555 no
H11 AG2 H12 49.13(2) 1_555 1_555 1_555 no
O1 CL1 O2 108(1) 1_555 1_555 1_555 yes
O1 CL1 O3 108.5(8) 1_555 1_555 1_555 yes
O1 CL1 O4 116.5(9) 1_555 1_555 1_555 yes
O2 CL1 O3 104.5(8) 1_555 1_555 1_555 yes
O2 CL1 O4 107(1) 1_555 1_555 1_555 yes
O3 CL1 O4 110.3(8) 1_555 1_555 1_555 yes
O5 CL2 O6 109.1(7) 1_555 1_555 1_555 yes
O5 CL2 O7 111.4(8) 1_555 1_555 1_555 yes
O5 CL2 O8 105.1(8) 1_555 1_555 1_555 yes
O6 CL2 O7 109.7(7) 1_555 1_555 1_555 yes
O6 CL2 O8 112.1(8) 1_555 1_555 1_555 yes
O7 CL2 O8 109.4(8) 1_555 1_555 1_555 yes
CL1 O1 O2 36.6(6) 1_555 1_555 1_555 yes
CL1 O1 O3 37.7(5) 1_555 1_555 1_555 yes
CL1 O1 O4 32.1(5) 1_555 1_555 1_555 yes
CL1 O1 H1 135(1) 1_555 1_555 1_455 no
CL1 O1 H11 117.8(9) 1_555 1_555 3_556 no
O2 O1 O3 60.4(6) 1_555 1_555 1_555 yes
O2 O1 O4 59.1(7) 1_555 1_555 1_555 yes
O2 O1 H1 101.0(8) 1_555 1_555 1_455 no
O2 O1 H11 124.2(9) 1_555 1_555 3_556 no
O3 O1 O4 61.1(6) 1_555 1_555 1_555 yes
O3 O1 H1 150.0(7) 1_555 1_555 1_455 no
O3 O1 H11 139.5(8) 1_555 1_555 3_556 no
O4 O1 H1 132.4(9) 1_555 1_555 1_455 no
O4 O1 H11 86.2(6) 1_555 1_555 3_556 no
H1 O1 H11 69.9(3) 1_455 1_555 3_556 no
AG1 O2 CL1 92.3(7) 4_454 1_555 1_555 yes
AG1 O2 O1 101.8(7) 4_454 1_555 1_555 yes
AG1 O2 O3 53.7(4) 4_454 1_555 1_555 yes
AG1 O2 O4 111.8(7) 4_454 1_555 1_555 yes
AG1 O2 H10 99.6(5) 4_454 1_555 1_455 no
AG1 O2 H15 108.7(5) 4_454 1_555 1_455 no
CL1 O2 O1 35.1(6) 1_555 1_555 1_555 yes
CL1 O2 O3 39.1(4) 1_555 1_555 1_555 yes
CL1 O2 O4 35.7(6) 1_555 1_555 1_555 yes
CL1 O2 H10 146(1) 1_555 1_555 1_455 no
CL1 O2 H15 131(1) 1_555 1_555 1_455 no
O1 O2 O3 61.4(6) 1_555 1_555 1_555 yes
O1 O2 O4 62.5(7) 1_555 1_555 1_555 yes
O1 O2 H10 111.2(8) 1_555 1_555 1_455 no
O1 O2 H15 147.7(9) 1_555 1_555 1_455 no
O3 O2 O4 62.5(6) 1_555 1_555 1_555 yes
O3 O2 H10 144.8(8) 1_555 1_555 1_455 no
O3 O2 H15 131.7(8) 1_555 1_555 1_455 no
O4 O2 H10 148.5(9) 1_555 1_555 1_455 no
O4 O2 H15 95.6(7) 1_555 1_555 1_455 no
H10 O2 H15 74.5(3) 1_455 1_555 1_455 no
AG1 O3 AG2 115.2(3) 4_454 1_555 1_555 yes
AG1 O3 CL1 116.6(4) 4_454 1_555 1_555 yes
AG1 O3 O1 119.6(5) 4_454 1_555 1_555 yes
AG1 O3 O2 80.7(5) 4_454 1_555 1_555 yes
AG1 O3 O4 132.0(5) 4_454 1_555 1_555 yes
AG1 O3 O5 54.7(3) 4_454 1_555 1_555 yes
AG1 O3 H8 82.9(2) 4_454 1_555 2_545 no
AG1 O3 H12 132.5(3) 4_454 1_555 1_555 no
AG1 O3 H13 68.0(2) 4_454 1_555 2_555 no
AG2 O3 CL1 122.3(4) 1_555 1_555 1_555 yes
AG2 O3 O1 97.3(6) 1_555 1_555 1_555 yes
AG2 O3 O2 155.4(6) 1_555 1_555 1_555 yes
AG2 O3 O4 112.1(5) 1_555 1_555 1_555 yes
AG2 O3 O5 75.1(3) 1_555 1_555 1_555 yes
AG2 O3 H8 103.4(3) 1_555 1_555 2_545 no
AG2 O3 H12 64.4(2) 1_555 1_555 1_555 no
AG2 O3 H13 77.6(2) 1_555 1_555 2_555 no
CL1 O3 O1 33.8(5) 1_555 1_555 1_555 yes
CL1 O3 O2 36.4(5) 1_555 1_555 1_555 yes
CL1 O3 O4 33.4(4) 1_555 1_555 1_555 yes
CL1 O3 O5 160.3(5) 1_555 1_555 1_555 yes
CL1 O3 H8 106.4(4) 1_555 1_555 2_545 no
CL1 O3 H12 96.5(4) 1_555 1_555 1_555 no
CL1 O3 H13 99.7(4) 1_555 1_555 2_555 no
O1 O3 O2 58.2(7) 1_555 1_555 1_555 yes
O1 O3 O4 59.8(6) 1_555 1_555 1_555 yes
O1 O3 O5 164.1(6) 1_555 1_555 1_555 yes
O1 O3 H8 138.7(6) 1_555 1_555 2_545 no
O1 O3 H12 107.0(5) 1_555 1_555 1_555 no
O1 O3 H13 71.7(5) 1_555 1_555 2_555 no
O2 O3 O4 58.0(6) 1_555 1_555 1_555 yes
O2 O3 O5 128.5(5) 1_555 1_555 1_555 yes
O2 O3 H8 96.8(5) 1_555 1_555 2_545 no
O2 O3 H12 119.7(6) 1_555 1_555 1_555 no
O2 O3 H13 92.8(5) 1_555 1_555 2_555 no
O4 O3 O5 135.9(5) 1_555 1_555 1_555 yes
O4 O3 H8 79.3(4) 1_555 1_555 2_545 no
O4 O3 H12 64.7(4) 1_555 1_555 1_555 no
O4 O3 H13 131.2(5) 1_555 1_555 2_555 no
O5 O3 H8 57.2(3) 1_555 1_555 2_545 no
O5 O3 H12 82.6(3) 1_555 1_555 1_555 no
O5 O3 H13 92.8(3) 1_555 1_555 2_555 no
H8 O3 H12 54.2(2) 2_545 1_555 1_555 no
H8 O3 H13 147.4(3) 2_545 1_555 2_555 no
H12 O3 H13 141.7(3) 1_555 1_555 2_555 no
CL1 O4 O1 31.4(5) 1_555 1_555 1_555 yes
CL1 O4 O2 36.3(6) 1_555 1_555 1_555 yes
CL1 O4 O3 36.3(5) 1_555 1_555 1_555 yes
CL1 O4 H5 139.9(10) 1_555 1_555 3_556 no
CL1 O4 H6 140.1(8) 1_555 1_555 3_556 no
CL1 O4 H9 101.5(7) 1_555 1_555 2_545 no
CL1 O4 H12 104.4(8) 1_555 1_555 1_555 no
O1 O4 O2 58.4(7) 1_555 1_555 1_555 yes
O1 O4 O3 59.1(5) 1_555 1_555 1_555 yes
O1 O4 H5 145.1(9) 1_555 1_555 3_556 no
O1 O4 H6 109.5(6) 1_555 1_555 3_556 no
O1 O4 H9 131.4(7) 1_555 1_555 2_545 no
O1 O4 H12 110.3(8) 1_555 1_555 1_555 no
O2 O4 O3 59.5(5) 1_555 1_555 1_555 yes
O2 O4 H5 103.6(7) 1_555 1_555 3_556 no
O2 O4 H6 136.5(8) 1_555 1_555 3_556 no
O2 O4 H9 74.5(6) 1_555 1_555 2_545 no
O2 O4 H12 126.1(7) 1_555 1_555 1_555 no
O3 O4 H5 141.4(6) 1_555 1_555 3_556 no
O3 O4 H6 155.3(8) 1_555 1_555 3_556 no
O3 O4 H9 88.4(5) 1_555 1_555 2_545 no
O3 O4 H12 70.0(5) 1_555 1_555 1_555 no
H5 O4 H6 61.1(3) 3_556 1_555 3_556 no
H5 O4 H9 53.0(2) 3_556 1_555 2_545 no
H5 O4 H12 104.3(4) 3_556 1_555 1_555 no
H6 O4 H9 112.7(5) 3_556 1_555 2_545 no
H6 O4 H12 97.4(5) 3_556 1_555 1_555 no
H9 O4 H12 87.1(4) 2_545 1_555 1_555 no
AG1 O5 CL2 121.6(7) 4_454 1_555 1_555 yes
AG1 O5 O3 54.1(3) 4_454 1_555 1_555 yes
AG1 O5 O6 111.0(6) 4_454 1_555 1_555 yes
AG1 O5 O7 150.6(6) 4_454 1_555 1_555 yes
AG1 O5 O8 89.9(5) 4_454 1_555 1_555 yes
AG1 O5 H2 55.3(2) 4_454 1_555 4_454 no
AG1 O5 H7 116.0(4) 4_454 1_555 2_545 no
AG1 O5 H8 82.9(3) 4_454 1_555 2_545 no
CL2 O5 O3 125.5(6) 1_555 1_555 1_555 yes
CL2 O5 O6 36.1(4) 1_555 1_555 1_555 yes
CL2 O5 O7 34.1(5) 1_555 1_555 1_555 yes
CL2 O5 O8 38.1(5) 1_555 1_555 1_555 yes
CL2 O5 H2 117.7(6) 1_555 1_555 4_454 no
CL2 O5 H7 117.9(6) 1_555 1_555 2_545 no
CL2 O5 H8 153.2(7) 1_555 1_555 2_545 no
O3 O5 O6 90.5(5) 1_555 1_555 1_555 yes
O3 O5 O7 145.0(5) 1_555 1_555 1_555 yes
O3 O5 O8 125.2(6) 1_555 1_555 1_555 yes
O3 O5 H2 101.4(3) 1_555 1_555 4_454 no
O3 O5 H7 105.5(4) 1_555 1_555 2_545 no
O3 O5 H8 57.7(3) 1_555 1_555 2_545 no
O6 O5 O7 60.2(5) 1_555 1_555 1_555 yes
O6 O5 O8 63.1(6) 1_555 1_555 1_555 yes
O6 O5 H2 144.4(6) 1_555 1_555 4_454 no
O6 O5 H7 130.9(5) 1_555 1_555 2_545 no
O6 O5 H8 129.3(6) 1_555 1_555 2_545 no
O7 O5 O8 60.8(6) 1_555 1_555 1_555 yes
O7 O5 H2 113.6(5) 1_555 1_555 4_454 no
O7 O5 H7 83.8(5) 1_555 1_555 2_545 no
O7 O5 H8 125.3(6) 1_555 1_555 2_545 no
O8 O5 H2 83.0(5) 1_555 1_555 4_454 no
O8 O5 H7 128.4(6) 1_555 1_555 2_545 no
O8 O5 H8 167.3(6) 1_555 1_555 2_545 no
H2 O5 H7 78.2(3) 4_454 1_555 2_545 no
H2 O5 H8 84.3(3) 4_454 1_555 2_545 no
H7 O5 H8 48.1(2) 2_545 1_555 2_545 no
AG2 O6 CL2 122.3(7) 1_555 1_555 1_555 yes
AG2 O6 O5 87.8(5) 1_555 1_555 1_555 yes
AG2 O6 O7 129.9(7) 1_555 1_555 1_555 yes
AG2 O6 O8 134.8(6) 1_555 1_555 1_555 yes
AG2 O6 H4 111.4(4) 1_555 1_555 4_554 no
CL2 O6 O5 34.8(4) 1_555 1_555 1_555 yes
CL2 O6 O7 34.3(4) 1_555 1_555 1_555 yes
CL2 O6 O8 33.9(4) 1_555 1_555 1_555 yes
CL2 O6 H4 102.7(6) 1_555 1_555 4_554 no
O5 O6 O7 59.6(5) 1_555 1_555 1_555 yes
O5 O6 O8 57.1(5) 1_555 1_555 1_555 yes
O5 O6 H4 124.3(6) 1_555 1_555 4_554 no
O7 O6 O8 58.6(5) 1_555 1_555 1_555 yes
O7 O6 H4 69.1(4) 1_555 1_555 4_554 no
O8 O6 H4 112.0(6) 1_555 1_555 4_554 no
CL2 O7 O5 34.5(4) 1_555 1_555 1_555 yes
CL2 O7 O6 36.0(4) 1_555 1_555 1_555 yes
CL2 O7 O8 36.1(5) 1_555 1_555 1_555 yes
CL2 O7 H2 162.6(9) 1_555 1_555 2_645 no
CL2 O7 H4 100.8(6) 1_555 1_555 4_554 no
O5 O7 O6 60.3(5) 1_555 1_555 1_555 yes
O5 O7 O8 58.6(5) 1_555 1_555 1_555 yes
O5 O7 H2 155.8(7) 1_555 1_555 2_645 no
O5 O7 H4 121.6(5) 1_555 1_555 4_554 no
O6 O7 O8 62.4(6) 1_555 1_555 1_555 yes
O6 O7 H2 143.7(6) 1_555 1_555 2_645 no
O6 O7 H4 65.4(4) 1_555 1_555 4_554 no
O8 O7 H2 127.5(6) 1_555 1_555 2_645 no
O8 O7 H4 112.0(6) 1_555 1_555 4_554 no
H2 O7 H4 79.8(3) 2_645 1_555 4_554 no
CL2 O8 O5 36.8(4) 1_555 1_555 1_555 yes
CL2 O8 O6 34.1(5) 1_555 1_555 1_555 yes
CL2 O8 O7 34.6(5) 1_555 1_555 1_555 yes
CL2 O8 H6 120.0(8) 1_555 1_555 4_554 no
CL2 O8 H7 123.1(8) 1_555 1_555 4_554 no
CL2 O8 H12 102.9(6) 1_555 1_555 2_555 no
O5 O8 O6 59.8(5) 1_555 1_555 1_555 yes
O5 O8 O7 60.6(5) 1_555 1_555 1_555 yes
O5 O8 H6 156.8(7) 1_555 1_555 4_554 no
O5 O8 H7 134.1(6) 1_555 1_555 4_554 no
O5 O8 H12 97.2(5) 1_555 1_555 2_555 no
O6 O8 O7 59.0(5) 1_555 1_555 1_555 yes
O6 O8 H6 101.1(6) 1_555 1_555 4_554 no
O6 O8 H7 133.7(7) 1_555 1_555 4_554 no
O6 O8 H12 74.5(4) 1_555 1_555 2_555 no
O7 O8 H6 99.1(6) 1_555 1_555 4_554 no
O7 O8 H7 88.5(5) 1_555 1_555 4_554 no
O7 O8 H12 133.5(6) 1_555 1_555 2_555 no
H6 O8 H7 48.6(2) 4_554 1_555 4_554 no
H6 O8 H12 89.2(3) 4_554 1_555 2_555 no
H7 O8 H12 127.9(4) 4_554 1_555 2_555 no
C2 C1 C3 30.0(5) 1_555 1_555 1_555 yes
C2 C1 C4 59.3(5) 1_555 1_555 1_555 yes
C2 C1 C5 89.0(6) 1_555 1_555 1_555 yes
C2 C1 C6 118.1(7) 1_555 1_555 1_555 yes
C2 C1 C7 121.4(7) 1_555 1_555 1_555 yes
C2 C1 C8 124.5(6) 1_555 1_555 1_555 yes
C2 C1 C9 116.6(5) 1_555 1_555 1_555 yes
C2 C1 C15 110.3(6) 1_555 1_555 3_656 yes
C2 C1 C16 94.1(5) 1_555 1_555 3_656 yes
C2 C1 H1 24.6(4) 1_555 1_555 1_555 no
C2 C1 H5 142.4(6) 1_555 1_555 1_555 no
C3 C1 C4 29.4(3) 1_555 1_555 1_555 yes
C3 C1 C5 59.0(4) 1_555 1_555 1_555 yes
C3 C1 C6 88.1(6) 1_555 1_555 1_555 yes
C3 C1 C7 151.3(6) 1_555 1_555 1_555 yes
C3 C1 C8 147.9(4) 1_555 1_555 1_555 yes
C3 C1 C9 125.4(4) 1_555 1_555 1_555 yes
C3 C1 C15 133.5(4) 1_555 1_555 3_656 yes
C3 C1 C16 107.2(4) 1_555 1_555 3_656 yes
C3 C1 H1 54.5(3) 1_555 1_555 1_555 no
C3 C1 H5 112.4(4) 1_555 1_555 1_555 no
C4 C1 C5 29.7(3) 1_555 1_555 1_555 yes
C4 C1 C6 58.8(5) 1_555 1_555 1_555 yes
C4 C1 C7 176.4(5) 1_555 1_555 1_555 yes
C4 C1 C8 154.8(4) 1_555 1_555 1_555 yes
C4 C1 C9 124.3(4) 1_555 1_555 1_555 yes
C4 C1 C15 147.4(4) 1_555 1_555 3_656 yes
C4 C1 C16 115.7(4) 1_555 1_555 3_656 yes
C4 C1 H1 83.9(3) 1_555 1_555 1_555 no
C4 C1 H5 83.1(3) 1_555 1_555 1_555 no
C5 C1 C6 29.1(5) 1_555 1_555 1_555 yes
C5 C1 C7 149.4(6) 1_555 1_555 1_555 yes
C5 C1 C8 136.1(4) 1_555 1_555 1_555 yes
C5 C1 C9 112.9(4) 1_555 1_555 1_555 yes
C5 C1 C15 141.8(4) 1_555 1_555 3_656 yes
C5 C1 C16 118.2(4) 1_555 1_555 3_656 yes
C5 C1 H1 113.6(4) 1_555 1_555 1_555 no
C5 C1 H5 53.4(3) 1_555 1_555 1_555 no
C6 C1 C7 120.4(7) 1_555 1_555 1_555 yes
C6 C1 C8 110.8(5) 1_555 1_555 1_555 yes
C6 C1 C9 96.5(5) 1_555 1_555 1_555 yes
C6 C1 C15 122.2(6) 1_555 1_555 3_656 yes
C6 C1 C16 113.2(6) 1_555 1_555 3_656 yes
C6 C1 H1 142.7(6) 1_555 1_555 1_555 no
C6 C1 H5 24.3(4) 1_555 1_555 1_555 no
C7 C1 C8 28.4(3) 1_555 1_555 1_555 yes
C7 C1 C9 58.9(4) 1_555 1_555 1_555 yes
C7 C1 C15 29.4(3) 1_555 1_555 3_656 yes
C7 C1 C16 61.1(4) 1_555 1_555 3_656 yes
C7 C1 H1 96.9(5) 1_555 1_555 1_555 no
C7 C1 H5 96.2(5) 1_555 1_555 1_555 no
C8 C1 C9 30.6(2) 1_555 1_555 1_555 yes
C8 C1 C15 57.7(3) 1_555 1_555 3_656 yes
C8 C1 C16 89.4(3) 1_555 1_555 3_656 yes
C8 C1 H1 102.6(3) 1_555 1_555 1_555 no
C8 C1 H5 88.6(3) 1_555 1_555 1_555 no
C9 C1 C15 88.3(3) 1_555 1_555 3_656 yes
C9 C1 C16 120.0(3) 1_555 1_555 3_656 yes
C9 C1 H1 104.3(3) 1_555 1_555 1_555 no
C9 C1 H5 81.9(3) 1_555 1_555 1_555 no
C15 C1 C16 31.7(2) 3_656 1_555 3_656 yes
C15 C1 H1 89.5(3) 3_656 1_555 1_555 no
C15 C1 H5 102.3(3) 3_656 1_555 1_555 no
C16 C1 H1 82.6(3) 3_656 1_555 1_555 no
C16 C1 H5 104.5(3) 3_656 1_555 1_555 no
H1 C1 H5 166.9(4) 1_555 1_555 1_555 no
AG1 C2 C1 106.0(5) 1_555 1_555 1_555 yes
AG1 C2 C3 57.0(5) 1_555 1_555 1_555 yes
AG1 C2 C4 61.2(3) 1_555 1_555 1_555 yes
AG1 C2 C5 74.1(3) 1_555 1_555 1_555 yes
AG1 C2 C6 90.1(3) 1_555 1_555 1_555 yes
AG1 C2 C7 116.6(4) 1_555 1_555 1_555 yes
AG1 C2 H1 106.0(5) 1_555 1_555 1_555 no
AG1 C2 H2 60.9(2) 1_555 1_555 1_555 no
C1 C2 C3 120.5(8) 1_555 1_555 1_555 yes
C1 C2 C4 91.1(6) 1_555 1_555 1_555 yes
C1 C2 C5 60.8(5) 1_555 1_555 1_555 yes
C1 C2 C6 31.2(4) 1_555 1_555 1_555 yes
C1 C2 C7 30.6(4) 1_555 1_555 1_555 yes
C1 C2 H1 119.2(8) 1_555 1_555 1_555 no
C1 C2 H2 144.8(7) 1_555 1_555 1_555 no
C3 C2 C4 29.4(5) 1_555 1_555 1_555 yes
C3 C2 C5 59.6(5) 1_555 1_555 1_555 yes
C3 C2 C6 89.3(6) 1_555 1_555 1_555 yes
C3 C2 C7 150.9(7) 1_555 1_555 1_555 yes
C3 C2 H1 120.3(8) 1_555 1_555 1_555 no
C3 C2 H2 24.4(4) 1_555 1_555 1_555 no
C4 C2 C5 30.2(3) 1_555 1_555 1_555 yes
C4 C2 C6 59.9(4) 1_555 1_555 1_555 yes
C4 C2 C7 121.6(5) 1_555 1_555 1_555 yes
C4 C2 H1 149.7(7) 1_555 1_555 1_555 no
C4 C2 H2 53.8(3) 1_555 1_555 1_555 no
C5 C2 C6 29.7(3) 1_555 1_555 1_555 yes
C5 C2 C7 91.4(4) 1_555 1_555 1_555 yes
C5 C2 H1 179.8(7) 1_555 1_555 1_555 no
C5 C2 H2 84.0(4) 1_555 1_555 1_555 no
C6 C2 C7 61.7(3) 1_555 1_555 1_555 yes
C6 C2 H1 150.4(7) 1_555 1_555 1_555 no
C6 C2 H2 113.7(4) 1_555 1_555 1_555 no
C7 C2 H1 88.7(6) 1_555 1_555 1_555 no
C7 C2 H2 175.2(5) 1_555 1_555 1_555 no
H1 C2 H2 95.9(6) 1_555 1_555 1_555 no
AG1 C3 C1 93.4(4) 1_555 1_555 1_555 yes
AG1 C3 C2 94.0(6) 1_555 1_555 1_555 yes
AG1 C3 C4 87.2(6) 1_555 1_555 1_555 yes
AG1 C3 C5 90.2(4) 1_555 1_555 1_555 yes
AG1 C3 C6 92.4(4) 1_555 1_555 1_555 yes
AG1 C3 H1 93.7(4) 1_555 1_555 1_555 no
AG1 C3 H2 89.5(6) 1_555 1_555 1_555 no
AG1 C3 H3 85.2(3) 1_555 1_555 1_555 no
C1 C3 C2 29.6(4) 1_555 1_555 1_555 yes
C1 C3 C4 90.9(6) 1_555 1_555 1_555 yes
C1 C3 C5 60.2(4) 1_555 1_555 1_555 yes
C1 C3 C6 30.5(3) 1_555 1_555 1_555 yes
C1 C3 H1 53.6(3) 1_555 1_555 1_555 no
C1 C3 H2 149.1(8) 1_555 1_555 1_555 no
C1 C3 H3 114.8(5) 1_555 1_555 1_555 no
C2 C3 C4 120.5(9) 1_555 1_555 1_555 yes
C2 C3 C5 89.8(6) 1_555 1_555 1_555 yes
C2 C3 C6 60.1(5) 1_555 1_555 1_555 yes
C2 C3 H1 24.0(4) 1_555 1_555 1_555 no
C2 C3 H2 119.5(9) 1_555 1_555 1_555 no
C2 C3 H3 144.3(7) 1_555 1_555 1_555 no
C4 C3 C5 30.7(5) 1_555 1_555 1_555 yes
C4 C3 C6 60.4(6) 1_555 1_555 1_555 yes
C4 C3 H1 144.5(8) 1_555 1_555 1_555 no
C4 C3 H2 120.0(9) 1_555 1_555 1_555 no
C4 C3 H3 23.8(4) 1_555 1_555 1_555 no
C5 C3 C6 29.7(3) 1_555 1_555 1_555 yes
C5 C3 H1 113.8(5) 1_555 1_555 1_555 no
C5 C3 H2 150.6(8) 1_555 1_555 1_555 no
C5 C3 H3 54.6(3) 1_555 1_555 1_555 no
C6 C3 H1 84.1(4) 1_555 1_555 1_555 no
C6 C3 H2 178.0(8) 1_555 1_555 1_555 no
C6 C3 H3 84.3(4) 1_555 1_555 1_555 no
H1 C3 H2 95.5(7) 1_555 1_555 1_555 no
H1 C3 H3 168.3(5) 1_555 1_555 1_555 no
H2 C3 H3 96.1(7) 1_555 1_555 1_555 no
AG1 C4 C1 79.2(3) 1_555 1_555 1_555 yes
AG1 C4 C2 68.0(3) 1_555 1_555 1_555 yes
AG1 C4 C3 62.6(5) 1_555 1_555 1_555 yes
AG1 C4 C5 106.9(6) 1_555 1_555 1_555 yes
AG1 C4 C6 93.8(4) 1_555 1_555 1_555 yes
AG1 C4 H2 64.4(3) 1_555 1_555 1_555 no
AG1 C4 H3 99.6(7) 1_555 1_555 1_555 no
AG1 C4 H4 114.8(4) 1_555 1_555 1_555 no
C1 C4 C2 29.6(3) 1_555 1_555 1_555 yes
C1 C4 C3 59.7(5) 1_555 1_555 1_555 yes
C1 C4 C5 59.2(6) 1_555 1_555 1_555 yes
C1 C4 C6 30.0(3) 1_555 1_555 1_555 yes
C1 C4 H2 84.2(4) 1_555 1_555 1_555 no
C1 C4 H3 178.0(8) 1_555 1_555 1_555 no
C1 C4 H4 83.5(3) 1_555 1_555 1_555 no
C2 C4 C3 30.1(5) 1_555 1_555 1_555 yes
C2 C4 C5 88.8(6) 1_555 1_555 1_555 yes
C2 C4 C6 59.6(4) 1_555 1_555 1_555 yes
C2 C4 H2 54.6(3) 1_555 1_555 1_555 no
C2 C4 H3 151.2(9) 1_555 1_555 1_555 no
C2 C4 H4 113.1(5) 1_555 1_555 1_555 no
C3 C4 C5 118.9(9) 1_555 1_555 1_555 yes
C3 C4 C6 89.7(6) 1_555 1_555 1_555 yes
C3 C4 H2 24.5(5) 1_555 1_555 1_555 no
C3 C4 H3 121(1) 1_555 1_555 1_555 no
C3 C4 H4 143.2(7) 1_555 1_555 1_555 no
C5 C4 C6 29.2(5) 1_555 1_555 1_555 yes
C5 C4 H2 143.4(8) 1_555 1_555 1_555 no
C5 C4 H3 119(1) 1_555 1_555 1_555 no
C5 C4 H4 24.3(5) 1_555 1_555 1_555 no
C6 C4 H2 114.2(5) 1_555 1_555 1_555 no
C6 C4 H3 149.1(9) 1_555 1_555 1_555 no
C6 C4 H4 53.5(3) 1_555 1_555 1_555 no
H2 C4 H3 96.7(7) 1_555 1_555 1_555 no
H2 C4 H4 167.6(5) 1_555 1_555 1_555 no
H3 C4 H4 95.6(7) 1_555 1_555 1_555 no
C1 C5 C2 30.2(3) 1_555 1_555 1_555 yes
C1 C5 C3 60.7(4) 1_555 1_555 1_555 yes
C1 C5 C4 91.1(7) 1_555 1_555 1_555 yes
C1 C5 C6 29.9(5) 1_555 1_555 1_555 yes
C1 C5 H3 115.2(5) 1_555 1_555 1_555 no
C1 C5 H4 148.9(8) 1_555 1_555 1_555 no
C1 C5 H5 54.5(3) 1_555 1_555 1_555 no
C2 C5 C3 30.6(3) 1_555 1_555 1_555 yes
C2 C5 C4 60.9(6) 1_555 1_555 1_555 yes
C2 C5 C6 60.1(6) 1_555 1_555 1_555 yes
C2 C5 H3 85.1(4) 1_555 1_555 1_555 no
C2 C5 H4 179.0(8) 1_555 1_555 1_555 no
C2 C5 H5 84.7(4) 1_555 1_555 1_555 no
C3 C5 C4 30.4(5) 1_555 1_555 1_555 yes
C3 C5 C6 90.7(7) 1_555 1_555 1_555 yes
C3 C5 H3 54.5(3) 1_555 1_555 1_555 no
C3 C5 H4 150.4(8) 1_555 1_555 1_555 no
C3 C5 H5 115.3(5) 1_555 1_555 1_555 no
C4 C5 C6 121.0(9) 1_555 1_555 1_555 yes
C4 C5 H3 24.2(5) 1_555 1_555 1_555 no
C4 C5 H4 120.0(9) 1_555 1_555 1_555 no
C4 C5 H5 145.6(8) 1_555 1_555 1_555 no
C6 C5 H3 145.2(8) 1_555 1_555 1_555 no
C6 C5 H4 119.0(9) 1_555 1_555 1_555 no
C6 C5 H5 24.6(4) 1_555 1_555 1_555 no
H3 C5 H4 95.9(7) 1_555 1_555 1_555 no
H3 C5 H5 169.8(6) 1_555 1_555 1_555 no
H4 C5 H5 94.3(7) 1_555 1_555 1_555 no
C1 C6 C2 30.8(4) 1_555 1_555 1_555 yes
C1 C6 C3 61.3(5) 1_555 1_555 1_555 yes
C1 C6 C4 91.2(6) 1_555 1_555 1_555 yes
C1 C6 C5 121.0(8) 1_555 1_555 1_555 yes
C1 C6 C7 30.9(4) 1_555 1_555 1_555 yes
C1 C6 H4 146.0(7) 1_555 1_555 1_555 no
C1 C6 H5 119.4(8) 1_555 1_555 1_555 no
C2 C6 C3 30.6(3) 1_555 1_555 1_555 yes
C2 C6 C4 60.5(4) 1_555 1_555 1_555 yes
C2 C6 C5 90.2(6) 1_555 1_555 1_555 yes
C2 C6 C7 61.7(3) 1_555 1_555 1_555 yes
C2 C6 H4 115.2(4) 1_555 1_555 1_555 no
C2 C6 H5 150.1(8) 1_555 1_555 1_555 no
C3 C6 C4 29.9(3) 1_555 1_555 1_555 yes
C3 C6 C5 59.7(6) 1_555 1_555 1_555 yes
C3 C6 C7 92.2(4) 1_555 1_555 1_555 yes
C3 C6 H4 84.6(4) 1_555 1_555 1_555 no
C3 C6 H5 178.8(7) 1_555 1_555 1_555 no
C4 C6 C5 29.8(5) 1_555 1_555 1_555 yes
C4 C6 C7 122.1(5) 1_555 1_555 1_555 yes
C4 C6 H4 54.8(3) 1_555 1_555 1_555 no
C4 C6 H5 149.4(8) 1_555 1_555 1_555 no
C5 C6 C7 151.7(7) 1_555 1_555 1_555 yes
C5 C6 H4 25.0(5) 1_555 1_555 1_555 no
C5 C6 H5 119.6(9) 1_555 1_555 1_555 no
C7 C6 H4 175.7(4) 1_555 1_555 1_555 no
C7 C6 H5 88.5(6) 1_555 1_555 1_555 no
H4 C6 H5 94.6(6) 1_555 1_555 1_555 no
C1 C7 C2 28.0(4) 1_555 1_555 1_555 yes
C1 C7 C6 28.6(4) 1_555 1_555 1_555 yes
C1 C7 C7 178.7(6) 1_555 1_555 3_656 yes
C1 C7 C8 121.0(6) 1_555 1_555 1_555 yes
C1 C7 C8 148.9(5) 1_555 1_555 3_656 yes
C1 C7 C9 90.5(5) 1_555 1_555 1_555 yes
C1 C7 C15 150.9(5) 1_555 1_555 1_555 yes
C1 C7 C15 119.3(6) 1_555 1_555 3_656 yes
C1 C7 C16 87.1(4) 1_555 1_555 3_656 yes
C1 C7 H1 49.3(4) 1_555 1_555 1_555 no
C1 C7 H5 49.9(4) 1_555 1_555 1_555 no
C2 C7 C6 56.6(3) 1_555 1_555 1_555 yes
C2 C7 C7 151.4(5) 1_555 1_555 3_656 yes
C2 C7 C8 124.1(5) 1_555 1_555 1_555 yes
C2 C7 C8 133.5(4) 1_555 1_555 3_656 yes
C2 C7 C9 97.0(4) 1_555 1_555 1_555 yes
C2 C7 C15 145.9(4) 1_555 1_555 1_555 yes
C2 C7 C15 109.1(5) 1_555 1_555 3_656 yes
C2 C7 C16 80.9(3) 1_555 1_555 3_656 yes
C2 C7 H1 21.3(2) 1_555 1_555 1_555 no
C2 C7 H5 77.9(3) 1_555 1_555 1_555 no
C6 C7 C7 151.9(5) 1_555 1_555 3_656 yes
C6 C7 C8 111.1(5) 1_555 1_555 1_555 yes
C6 C7 C8 144.0(4) 1_555 1_555 3_656 yes
C6 C7 C9 84.9(3) 1_555 1_555 1_555 yes
C6 C7 C15 136.1(4) 1_555 1_555 1_555 yes
C6 C7 C15 121.3(5) 1_555 1_555 3_656 yes
C6 C7 C16 92.9(4) 1_555 1_555 3_656 yes
C6 C7 H1 77.9(3) 1_555 1_555 1_555 no
C6 C7 H5 21.3(2) 1_555 1_555 1_555 no
C7 C7 C8 60.3(4) 3_656 1_555 1_555 yes
C7 C7 C8 29.9(2) 3_656 1_555 3_656 yes
C7 C7 C9 90.8(4) 3_656 1_555 1_555 yes
C7 C7 C15 30.3(2) 3_656 1_555 1_555 yes
C7 C7 C15 59.4(4) 3_656 1_555 3_656 yes
C7 C7 C16 91.7(4) 3_656 1_555 3_656 yes
C7 C7 H1 130.1(4) 3_656 1_555 1_555 no
C7 C7 H5 130.7(4) 3_656 1_555 1_555 no
C8 C7 C8 90.2(5) 1_555 1_555 3_656 yes
C8 C7 C9 30.5(4) 1_555 1_555 1_555 yes
C8 C7 C15 30.0(4) 1_555 1_555 1_555 yes
C8 C7 C15 119.7(7) 1_555 1_555 3_656 yes
C8 C7 C16 151.9(6) 1_555 1_555 3_656 yes
C8 C7 H1 119.4(5) 1_555 1_555 1_555 no
C8 C7 H5 99.6(5) 1_555 1_555 1_555 no
C8 C7 C9 120.6(4) 3_656 1_555 1_555 yes
C8 C7 C15 60.2(3) 3_656 1_555 1_555 yes
C8 C7 C15 29.5(4) 3_656 1_555 3_656 yes
C8 C7 C16 61.8(3) 3_656 1_555 3_656 yes
C8 C7 H1 117.4(3) 3_656 1_555 1_555 no
C8 C7 H5 130.9(3) 3_656 1_555 1_555 no
C9 C7 C15 60.4(3) 1_555 1_555 1_555 yes
C9 C7 C15 150.2(6) 1_555 1_555 3_656 yes
C9 C7 C16 177.5(4) 1_555 1_555 3_656 yes
C9 C7 H1 99.8(3) 1_555 1_555 1_555 no
C9 C7 H5 80.2(3) 1_555 1_555 1_555 no
C15 C7 C15 89.7(5) 1_555 1_555 3_656 yes
C15 C7 C16 122.0(4) 1_555 1_555 3_656 yes
C15 C7 H1 130.6(4) 1_555 1_555 1_555 no
C15 C7 H5 118.5(3) 1_555 1_555 1_555 no
C15 C7 C16 32.3(4) 3_656 1_555 3_656 yes
C15 C7 H1 99.5(4) 3_656 1_555 1_555 no
C15 C7 H5 118.6(5) 3_656 1_555 1_555 no
C16 C7 H1 78.7(3) 3_656 1_555 1_555 no
C16 C7 H5 98.1(3) 3_656 1_555 1_555 no
H1 C7 H5 99.2(2) 1_555 1_555 1_555 no
C1 C8 C7 30.7(4) 1_555 1_555 1_555 yes
C1 C8 C7 120.5(4) 1_555 1_555 3_656 yes
C1 C8 C8 90.7(4) 1_555 1_555 3_656 yes
C1 C8 C9 90.6(5) 1_555 1_555 1_555 yes
C1 C8 C10 90.7(3) 1_555 1_555 1_555 yes
C1 C8 C14 91.2(3) 1_555 1_555 1_555 yes
C1 C8 C15 150.6(5) 1_555 1_555 1_555 yes
C1 C8 C15 61.0(3) 1_555 1_555 3_656 yes
C1 C8 C16 178.2(4) 1_555 1_555 1_555 yes
C1 C8 H6 90.2(3) 1_555 1_555 1_555 no
C1 C8 H10 91.0(3) 1_555 1_555 1_555 no
C7 C8 C7 89.8(5) 1_555 1_555 3_656 yes
C7 C8 C8 60.0(4) 1_555 1_555 3_656 yes
C7 C8 C9 121.3(7) 1_555 1_555 1_555 yes
C7 C8 C10 117.9(5) 1_555 1_555 1_555 yes
C7 C8 C14 117.2(5) 1_555 1_555 1_555 yes
C7 C8 C15 119.9(6) 1_555 1_555 1_555 yes
C7 C8 C15 30.4(4) 1_555 1_555 3_656 yes
C7 C8 C16 149.8(6) 1_555 1_555 1_555 yes
C7 C8 H6 110.2(5) 1_555 1_555 1_555 no
C7 C8 H10 109.2(5) 1_555 1_555 1_555 no
C7 C8 C8 29.8(2) 3_656 1_555 3_656 yes
C7 C8 C9 148.8(5) 3_656 1_555 1_555 yes
C7 C8 C10 140.2(4) 3_656 1_555 1_555 yes
C7 C8 C14 136.8(4) 3_656 1_555 1_555 yes
C7 C8 C15 30.1(4) 3_656 1_555 1_555 yes
C7 C8 C15 59.5(3) 3_656 1_555 3_656 yes
C7 C8 C16 60.1(3) 3_656 1_555 1_555 yes
C7 C8 H6 125.6(3) 3_656 1_555 1_555 no
C7 C8 H10 121.0(3) 3_656 1_555 1_555 no
C8 C8 C9 177.2(7) 3_656 1_555 1_555 yes
C8 C8 C10 153.9(5) 3_656 1_555 1_555 yes
C8 C8 C14 149.1(5) 3_656 1_555 1_555 yes
C8 C8 C15 59.9(4) 3_656 1_555 1_555 yes
C8 C8 C15 29.7(3) 3_656 1_555 3_656 yes
C8 C8 C16 89.9(4) 3_656 1_555 1_555 yes
C8 C8 H6 132.5(4) 3_656 1_555 1_555 no
C8 C8 H10 127.5(4) 3_656 1_555 1_555 no
C9 C8 C10 28.5(4) 1_555 1_555 1_555 yes
C9 C8 C14 28.4(4) 1_555 1_555 1_555 yes
C9 C8 C15 118.7(6) 1_555 1_555 1_555 yes
C9 C8 C15 151.6(5) 1_555 1_555 3_656 yes
C9 C8 C16 88.8(4) 1_555 1_555 1_555 yes
C9 C8 H6 50.0(4) 1_555 1_555 1_555 no
C9 C8 H10 50.0(4) 1_555 1_555 1_555 no
C10 C8 C14 56.9(3) 1_555 1_555 1_555 yes
C10 C8 C15 115.9(5) 1_555 1_555 1_555 yes
C10 C8 C15 142.0(4) 1_555 1_555 3_656 yes
C10 C8 C16 89.6(3) 1_555 1_555 1_555 yes
C10 C8 H6 21.5(2) 1_555 1_555 1_555 no
C10 C8 H10 78.5(3) 1_555 1_555 1_555 no
C14 C8 C15 113.4(5) 1_555 1_555 1_555 yes
C14 C8 C15 139.9(4) 1_555 1_555 3_656 yes
C14 C8 C16 87.5(3) 1_555 1_555 1_555 yes
C14 C8 H6 78.4(3) 1_555 1_555 1_555 no
C14 C8 H10 21.6(2) 1_555 1_555 1_555 no
C15 C8 C15 89.6(5) 1_555 1_555 3_656 yes
C15 C8 C16 30.0(4) 1_555 1_555 1_555 yes
C15 C8 H6 109.9(5) 1_555 1_555 1_555 no
C15 C8 H10 105.8(5) 1_555 1_555 1_555 no
C15 C8 C16 119.5(4) 3_656 1_555 1_555 yes
C15 C8 H6 125.9(3) 3_656 1_555 1_555 no
C15 C8 H10 123.3(3) 3_656 1_555 1_555 no
C16 C8 H6 90.8(3) 1_555 1_555 1_555 no
C16 C8 H10 87.3(3) 1_555 1_555 1_555 no
H6 C8 H10 99.9(2) 1_555 1_555 1_555 no
C1 C9 C7 30.6(2) 1_555 1_555 1_555 yes
C1 C9 C8 58.8(4) 1_555 1_555 1_555 yes
C1 C9 C10 105.5(5) 1_555 1_555 1_555 yes
C1 C9 C11 117.5(4) 1_555 1_555 1_555 yes
C1 C9 C12 122.6(4) 1_555 1_555 1_555 yes
C1 C9 C13 118.0(4) 1_555 1_555 1_555 yes
C1 C9 C14 106.1(5) 1_555 1_555 1_555 yes
C1 C9 C15 88.1(3) 1_555 1_555 1_555 yes
C1 C9 C16 119.0(3) 1_555 1_555 1_555 yes
C1 C9 H6 92.8(3) 1_555 1_555 1_555 no
C1 C9 H10 93.6(3) 1_555 1_555 1_555 no
C7 C9 C8 28.2(4) 1_555 1_555 1_555 yes
C7 C9 C10 117.2(6) 1_555 1_555 1_555 yes
C7 C9 C11 141.1(4) 1_555 1_555 1_555 yes
C7 C9 C12 153.2(4) 1_555 1_555 1_555 yes
C7 C9 C13 140.3(4) 1_555 1_555 1_555 yes
C7 C9 C14 116.4(5) 1_555 1_555 1_555 yes
C7 C9 C15 57.6(3) 1_555 1_555 1_555 yes
C7 C9 C16 88.4(3) 1_555 1_555 1_555 yes
C7 C9 H6 95.7(3) 1_555 1_555 1_555 no
C7 C9 H10 94.8(3) 1_555 1_555 1_555 no
C8 C9 C10 120.3(7) 1_555 1_555 1_555 yes
C8 C9 C11 150.5(6) 1_555 1_555 1_555 yes
C8 C9 C12 178.6(6) 1_555 1_555 1_555 yes
C8 C9 C13 150.0(6) 1_555 1_555 1_555 yes
C8 C9 C14 120.2(7) 1_555 1_555 1_555 yes
C8 C9 C15 29.4(4) 1_555 1_555 1_555 yes
C8 C9 C16 60.2(4) 1_555 1_555 1_555 yes
C8 C9 H6 95.9(5) 1_555 1_555 1_555 no
C8 C9 H10 95.7(5) 1_555 1_555 1_555 no
C10 C9 C11 30.2(4) 1_555 1_555 1_555 yes
C10 C9 C12 59.9(5) 1_555 1_555 1_555 yes
C10 C9 C13 89.7(5) 1_555 1_555 1_555 yes
C10 C9 C14 119.4(7) 1_555 1_555 1_555 yes
C10 C9 C15 117.0(6) 1_555 1_555 1_555 yes
C10 C9 C16 105.5(5) 1_555 1_555 1_555 yes
C10 C9 H6 24.4(4) 1_555 1_555 1_555 no
C10 C9 H10 144.0(6) 1_555 1_555 1_555 no
C11 C9 C12 29.7(3) 1_555 1_555 1_555 yes
C11 C9 C13 59.5(4) 1_555 1_555 1_555 yes
C11 C9 C14 89.3(5) 1_555 1_555 1_555 yes
C11 C9 C15 139.6(4) 1_555 1_555 1_555 yes
C11 C9 C16 115.7(4) 1_555 1_555 1_555 yes
C11 C9 H6 54.6(3) 1_555 1_555 1_555 no
C11 C9 H10 113.8(4) 1_555 1_555 1_555 no
C12 C9 C13 29.8(3) 1_555 1_555 1_555 yes
C12 C9 C14 59.5(5) 1_555 1_555 1_555 yes
C12 C9 C15 149.2(4) 1_555 1_555 1_555 yes
C12 C9 C16 118.4(3) 1_555 1_555 1_555 yes
C12 C9 H6 84.3(3) 1_555 1_555 1_555 no
C12 C9 H10 84.1(3) 1_555 1_555 1_555 no
C13 C9 C14 29.7(4) 1_555 1_555 1_555 yes
C13 C9 C15 137.1(4) 1_555 1_555 1_555 yes
C13 C9 C16 113.3(4) 1_555 1_555 1_555 yes
C13 C9 H6 114.1(4) 1_555 1_555 1_555 no
C13 C9 H10 54.3(3) 1_555 1_555 1_555 no
C14 C9 C15 114.4(6) 1_555 1_555 1_555 yes
C14 C9 C16 102.2(6) 1_555 1_555 1_555 yes
C14 C9 H6 143.8(6) 1_555 1_555 1_555 no
C14 C9 H10 24.6(4) 1_555 1_555 1_555 no
C15 C9 C16 30.9(2) 1_555 1_555 1_555 yes
C15 C9 H6 96.4(3) 1_555 1_555 1_555 no
C15 C9 H10 93.4(3) 1_555 1_555 1_555 no
C16 C9 H6 94.7(3) 1_555 1_555 1_555 no
C16 C9 H10 90.6(3) 1_555 1_555 1_555 no
H6 C9 H10 168.4(4) 1_555 1_555 1_555 no
AG2 C10 C8 103.8(3) 1_555 1_555 1_555 yes
AG2 C10 C9 95.1(5) 1_555 1_555 1_555 yes
AG2 C10 C11 70.7(5) 1_555 1_555 1_555 yes
AG2 C10 C12 70.1(3) 1_555 1_555 1_555 yes
AG2 C10 C13 75.4(3) 1_555 1_555 1_555 yes
AG2 C10 C14 84.5(3) 1_555 1_555 1_555 yes
AG2 C10 H6 104.6(6) 1_555 1_555 1_555 no
AG2 C10 H7 74.9(2) 1_555 1_555 1_555 no
C8 C10 C9 31.2(4) 1_555 1_555 1_555 yes
C8 C10 C11 151.3(7) 1_555 1_555 1_555 yes
C8 C10 C12 121.3(4) 1_555 1_555 1_555 yes
C8 C10 C13 91.5(4) 1_555 1_555 1_555 yes
C8 C10 C14 61.3(3) 1_555 1_555 1_555 yes
C8 C10 H6 88.5(5) 1_555 1_555 1_555 no
C8 C10 H7 175.0(5) 1_555 1_555 1_555 no
C9 C10 C11 120.1(8) 1_555 1_555 1_555 yes
C9 C10 C12 90.1(6) 1_555 1_555 1_555 yes
C9 C10 C13 60.3(5) 1_555 1_555 1_555 yes
C9 C10 C14 30.2(4) 1_555 1_555 1_555 yes
C9 C10 H6 119.7(8) 1_555 1_555 1_555 no
C9 C10 H7 143.8(6) 1_555 1_555 1_555 no
C11 C10 C12 30.0(5) 1_555 1_555 1_555 yes
C11 C10 C13 59.8(5) 1_555 1_555 1_555 yes
C11 C10 C14 90.0(6) 1_555 1_555 1_555 yes
C11 C10 H6 120.2(8) 1_555 1_555 1_555 no
C11 C10 H7 23.7(4) 1_555 1_555 1_555 no
C12 C10 C13 29.8(3) 1_555 1_555 1_555 yes
C12 C10 C14 59.9(4) 1_555 1_555 1_555 yes
C12 C10 H6 150.2(7) 1_555 1_555 1_555 no
C12 C10 H7 53.7(3) 1_555 1_555 1_555 no
C13 C10 C14 30.1(3) 1_555 1_555 1_555 yes
C13 C10 H6 180.0(7) 1_555 1_555 1_555 no
C13 C10 H7 83.5(3) 1_555 1_555 1_555 no
C14 C10 H6 149.9(7) 1_555 1_555 1_555 no
C14 C10 H7 113.7(4) 1_555 1_555 1_555 no
H6 C10 H7 96.5(6) 1_555 1_555 1_555 no
AG2 C11 C9 77.2(3) 1_555 1_555 1_555 yes
AG2 C11 C10 78.3(5) 1_555 1_555 1_555 yes
AG2 C11 C12 90.1(6) 1_555 1_555 1_555 yes
AG2 C11 C13 84.0(4) 1_555 1_555 1_555 yes
AG2 C11 C14 79.2(3) 1_555 1_555 1_555 yes
AG2 C11 H6 81.8(3) 1_555 1_555 1_555 no
AG2 C11 H7 101.3(6) 1_555 1_555 1_555 no
AG2 C11 H8 95.0(3) 1_555 1_555 1_555 no
C9 C11 C10 29.7(4) 1_555 1_555 1_555 yes
C9 C11 C12 89.4(6) 1_555 1_555 1_555 yes
C9 C11 C13 60.0(4) 1_555 1_555 1_555 yes
C9 C11 C14 29.8(3) 1_555 1_555 1_555 yes
C9 C11 H6 53.7(3) 1_555 1_555 1_555 no
C9 C11 H7 150.4(8) 1_555 1_555 1_555 no
C9 C11 H8 113.9(4) 1_555 1_555 1_555 no
C10 C11 C12 119.1(8) 1_555 1_555 1_555 yes
C10 C11 C13 89.7(6) 1_555 1_555 1_555 yes
C10 C11 C14 59.5(5) 1_555 1_555 1_555 yes
C10 C11 H6 24.0(4) 1_555 1_555 1_555 no
C10 C11 H7 120.7(9) 1_555 1_555 1_555 no
C10 C11 H8 143.6(7) 1_555 1_555 1_555 no
C12 C11 C13 29.4(5) 1_555 1_555 1_555 yes
C12 C11 C14 59.6(5) 1_555 1_555 1_555 yes
C12 C11 H6 143.1(7) 1_555 1_555 1_555 no
C12 C11 H7 120.2(8) 1_555 1_555 1_555 no
C12 C11 H8 24.5(4) 1_555 1_555 1_555 no
C13 C11 C14 30.2(3) 1_555 1_555 1_555 yes
C13 C11 H6 113.6(4) 1_555 1_555 1_555 no
C13 C11 H7 149.7(8) 1_555 1_555 1_555 no
C13 C11 H8 53.9(3) 1_555 1_555 1_555 no
C14 C11 H6 83.5(3) 1_555 1_555 1_555 no
C14 C11 H7 179.5(7) 1_555 1_555 1_555 no
C14 C11 H8 84.1(3) 1_555 1_555 1_555 no
H6 C11 H7 96.7(6) 1_555 1_555 1_555 no
H6 C11 H8 167.5(5) 1_555 1_555 1_555 no
H7 C11 H8 95.7(6) 1_555 1_555 1_555 no
AG2 C12 C9 66.4(2) 1_555 1_555 1_555 yes
AG2 C12 C10 59.4(3) 1_555 1_555 1_555 yes
AG2 C12 C11 61.9(5) 1_555 1_555 1_555 yes
AG2 C12 C13 94.8(6) 1_555 1_555 1_555 yes
AG2 C12 C14 79.2(3) 1_555 1_555 1_555 yes
AG2 C12 H7 69.7(2) 1_555 1_555 1_555 no
AG2 C12 H8 113.1(6) 1_555 1_555 1_555 no
AG2 C12 H9 106.6(3) 1_555 1_555 1_555 no
C9 C12 C10 30.0(3) 1_555 1_555 1_555 yes
C9 C12 C11 60.9(5) 1_555 1_555 1_555 yes
C9 C12 C13 60.3(5) 1_555 1_555 1_555 yes
C9 C12 C14 29.8(3) 1_555 1_555 1_555 yes
C9 C12 H7 85.1(3) 1_555 1_555 1_555 no
C9 C12 H8 179.0(7) 1_555 1_555 1_555 no
C9 C12 H9 84.7(3) 1_555 1_555 1_555 no
C10 C12 C11 30.9(5) 1_555 1_555 1_555 yes
C10 C12 C13 90.3(6) 1_555 1_555 1_555 yes
C10 C12 C14 59.8(4) 1_555 1_555 1_555 yes
C10 C12 H7 55.1(3) 1_555 1_555 1_555 no
C10 C12 H8 150.5(7) 1_555 1_555 1_555 no
C10 C12 H9 114.7(4) 1_555 1_555 1_555 no
C11 C12 C13 121.2(8) 1_555 1_555 1_555 yes
C11 C12 C14 90.7(6) 1_555 1_555 1_555 yes
C11 C12 H7 24.3(4) 1_555 1_555 1_555 no
C11 C12 H8 119.7(8) 1_555 1_555 1_555 no
C11 C12 H9 145.6(7) 1_555 1_555 1_555 no
C13 C12 C14 30.5(5) 1_555 1_555 1_555 yes
C13 C12 H7 145.5(7) 1_555 1_555 1_555 no
C13 C12 H8 119.1(9) 1_555 1_555 1_555 no
C13 C12 H9 24.4(4) 1_555 1_555 1_555 no
C14 C12 H7 114.9(4) 1_555 1_555 1_555 no
C14 C12 H8 149.6(8) 1_555 1_555 1_555 no
C14 C12 H9 54.9(3) 1_555 1_555 1_555 no
H7 C12 H8 95.5(6) 1_555 1_555 1_555 no
H7 C12 H9 169.8(5) 1_555 1_555 1_555 no
H8 C12 H9 94.7(6) 1_555 1_555 1_555 no
C9 C13 C10 30.0(3) 1_555 1_555 1_555 yes
C9 C13 C11 60.5(4) 1_555 1_555 1_555 yes
C9 C13 C12 89.9(6) 1_555 1_555 1_555 yes
C9 C13 C14 29.4(5) 1_555 1_555 1_555 yes
C9 C13 H3 92.2(3) 1_555 1_555 3_666 no
C9 C13 H8 114.6(4) 1_555 1_555 1_555 no
C9 C13 H9 150.1(7) 1_555 1_555 1_555 no
C9 C13 H10 53.7(3) 1_555 1_555 1_555 no
C10 C13 C11 30.5(3) 1_555 1_555 1_555 yes
C10 C13 C12 59.9(5) 1_555 1_555 1_555 yes
C10 C13 C14 59.4(5) 1_555 1_555 1_555 yes
C10 C13 H3 91.6(3) 1_555 1_555 3_666 no
C10 C13 H8 84.5(4) 1_555 1_555 1_555 no
C10 C13 H9 179.9(7) 1_555 1_555 1_555 no
C10 C13 H10 83.7(4) 1_555 1_555 1_555 no
C11 C13 C12 29.4(5) 1_555 1_555 1_555 yes
C11 C13 C14 89.9(6) 1_555 1_555 1_555 yes
C11 C13 H3 90.2(4) 1_555 1_555 3_666 no
C11 C13 H8 54.0(3) 1_555 1_555 1_555 no
C11 C13 H9 149.4(8) 1_555 1_555 1_555 no
C11 C13 H10 114.2(5) 1_555 1_555 1_555 no
C12 C13 C14 119.3(8) 1_555 1_555 1_555 yes
C12 C13 H3 89.3(6) 1_555 1_555 3_666 no
C12 C13 H8 24.7(4) 1_555 1_555 1_555 no
C12 C13 H9 120.0(9) 1_555 1_555 1_555 no
C12 C13 H10 143.6(7) 1_555 1_555 1_555 no
C14 C13 H3 92.3(5) 1_555 1_555 3_666 no
C14 C13 H8 144.0(7) 1_555 1_555 1_555 no
C14 C13 H9 120.7(9) 1_555 1_555 1_555 no
C14 C13 H10 24.3(4) 1_555 1_555 1_555 no
H3 C13 H8 88.8(3) 3_666 1_555 1_555 no
H3 C13 H9 88.4(6) 3_666 1_555 1_555 no
H3 C13 H10 92.1(3) 3_666 1_555 1_555 no
H8 C13 H9 95.3(6) 1_555 1_555 1_555 no
H8 C13 H10 168.3(5) 1_555 1_555 1_555 no
H9 C13 H10 96.4(6) 1_555 1_555 1_555 no
C8 C14 C9 31.3(4) 1_555 1_555 1_555 yes
C8 C14 C10 61.7(3) 1_555 1_555 1_555 yes
C8 C14 C11 92.3(4) 1_555 1_555 1_555 yes
C8 C14 C12 122.0(4) 1_555 1_555 1_555 yes
C8 C14 C13 152.1(7) 1_555 1_555 1_555 yes
C8 C14 H9 176.1(4) 1_555 1_555 1_555 no
C8 C14 H10 88.1(6) 1_555 1_555 1_555 no
C9 C14 C10 30.4(4) 1_555 1_555 1_555 yes
C9 C14 C11 60.9(5) 1_555 1_555 1_555 yes
C9 C14 C12 90.7(5) 1_555 1_555 1_555 yes
C9 C14 C13 120.8(8) 1_555 1_555 1_555 yes
C9 C14 H9 144.8(6) 1_555 1_555 1_555 no
C9 C14 H10 119.4(8) 1_555 1_555 1_555 no
C10 C14 C11 30.5(3) 1_555 1_555 1_555 yes
C10 C14 C12 60.2(4) 1_555 1_555 1_555 yes
C10 C14 C13 90.4(6) 1_555 1_555 1_555 yes
C10 C14 H9 114.4(4) 1_555 1_555 1_555 no
C10 C14 H10 149.8(7) 1_555 1_555 1_555 no
C11 C14 C12 29.7(3) 1_555 1_555 1_555 yes
C11 C14 C13 59.9(5) 1_555 1_555 1_555 yes
C11 C14 H9 83.9(3) 1_555 1_555 1_555 no
C11 C14 H10 179.6(7) 1_555 1_555 1_555 no
C12 C14 C13 30.2(5) 1_555 1_555 1_555 yes
C12 C14 H9 54.2(3) 1_555 1_555 1_555 no
C12 C14 H10 149.9(7) 1_555 1_555 1_555 no
C13 C14 H9 24.0(4) 1_555 1_555 1_555 no
C13 C14 H10 119.7(9) 1_555 1_555 1_555 no
H9 C14 H10 95.7(6) 1_555 1_555 1_555 no
C1 C15 C7 121.6(4) 3_656 1_555 1_555 yes
C1 C15 C7 31.3(4) 3_656 1_555 3_656 yes
C1 C15 C8 151.7(5) 3_656 1_555 1_555 yes
C1 C15 C8 61.3(3) 3_656 1_555 3_656 yes
C1 C15 C9 176.4(4) 3_656 1_555 1_555 yes
C1 C15 C15 91.1(4) 3_656 1_555 3_656 yes
C1 C15 C16 86.0(5) 3_656 1_555 1_555 yes
C1 C15 C17 90.1(4) 3_656 1_555 1_555 yes
C1 C15 C21 80.7(4) 3_656 1_555 1_555 yes
C1 C15 H11 94.8(3) 3_656 1_555 1_555 no
C1 C15 H15 79.8(3) 3_656 1_555 1_555 no
C7 C15 C7 90.3(5) 1_555 1_555 3_656 yes
C7 C15 C8 30.1(4) 1_555 1_555 1_555 yes
C7 C15 C8 60.3(3) 1_555 1_555 3_656 yes
C7 C15 C9 62.0(3) 1_555 1_555 1_555 yes
C7 C15 C15 30.4(3) 1_555 1_555 3_656 yes
C7 C15 C16 152.4(6) 1_555 1_555 1_555 yes
C7 C15 C17 139.6(4) 1_555 1_555 1_555 yes
C7 C15 C21 144.5(5) 1_555 1_555 1_555 yes
C7 C15 H11 121.9(3) 1_555 1_555 1_555 no
C7 C15 H15 127.7(4) 1_555 1_555 1_555 no
C7 C15 C8 120.4(6) 3_656 1_555 1_555 yes
C7 C15 C8 30.0(4) 3_656 1_555 3_656 yes
C7 C15 C9 152.3(6) 3_656 1_555 1_555 yes
C7 C15 C15 59.8(4) 3_656 1_555 3_656 yes
C7 C15 C16 117.3(7) 3_656 1_555 1_555 yes
C7 C15 C17 117.8(6) 3_656 1_555 1_555 yes
C7 C15 C21 107.7(6) 3_656 1_555 1_555 yes
C7 C15 H11 115.1(5) 3_656 1_555 1_555 no
C7 C15 H15 99.4(5) 3_656 1_555 1_555 no
C8 C15 C8 90.4(5) 1_555 1_555 3_656 yes
C8 C15 C9 31.9(4) 1_555 1_555 1_555 yes
C8 C15 C15 60.6(4) 1_555 1_555 3_656 yes
C8 C15 C16 122.3(7) 1_555 1_555 1_555 yes
C8 C15 C17 114.7(5) 1_555 1_555 1_555 yes
C8 C15 C21 123.7(6) 1_555 1_555 1_555 yes
C8 C15 H11 103.6(5) 1_555 1_555 1_555 no
C8 C15 H15 117.0(5) 1_555 1_555 1_555 no
C8 C15 C9 122.3(4) 3_656 1_555 1_555 yes
C8 C15 C15 29.9(2) 3_656 1_555 3_656 yes
C8 C15 C16 147.2(6) 3_656 1_555 1_555 yes
C8 C15 C17 142.0(5) 3_656 1_555 1_555 yes
C8 C15 C21 131.9(4) 3_656 1_555 1_555 yes
C8 C15 H11 129.5(4) 3_656 1_555 1_555 no
C8 C15 H15 116.2(3) 3_656 1_555 1_555 no
C9 C15 C15 92.4(4) 1_555 1_555 3_656 yes
C9 C15 C16 90.4(5) 1_555 1_555 1_555 yes
C9 C15 C17 87.0(4) 1_555 1_555 1_555 yes
C9 C15 C21 96.0(4) 1_555 1_555 1_555 yes
C9 C15 H11 83.2(3) 1_555 1_555 1_555 no
C9 C15 H15 97.5(3) 1_555 1_555 1_555 no
C15 C15 C16 176.8(7) 3_656 1_555 1_555 yes
C15 C15 C17 153.4(5) 3_656 1_555 1_555 yes
C15 C15 C21 149.1(5) 3_656 1_555 1_555 yes
C15 C15 H11 132.2(4) 3_656 1_555 1_555 no
C15 C15 H15 127.6(4) 3_656 1_555 1_555 no
C16 C15 C17 28.2(4) 1_555 1_555 1_555 yes
C16 C15 C21 28.8(4) 1_555 1_555 1_555 yes
C16 C15 H11 49.6(4) 1_555 1_555 1_555 no
C16 C15 H15 50.4(4) 1_555 1_555 1_555 no
C17 C15 C21 57.0(3) 1_555 1_555 1_555 yes
C17 C15 H11 21.5(2) 1_555 1_555 1_555 no
C17 C15 H15 78.6(3) 1_555 1_555 1_555 no
C21 C15 H11 78.4(3) 1_555 1_555 1_555 no
C21 C15 H15 21.7(2) 1_555 1_555 1_555 no
H11 C15 H15 100.1(2) 1_555 1_555 1_555 no
C1 C16 C7 31.9(2) 3_656 1_555 3_656 yes
C1 C16 C8 90.0(3) 3_656 1_555 1_555 yes
C1 C16 C9 121.0(3) 3_656 1_555 1_555 yes
C1 C16 C15 62.3(4) 3_656 1_555 1_555 yes
C1 C16 C17 109.8(6) 3_656 1_555 1_555 yes
C1 C16 C18 115.2(4) 3_656 1_555 1_555 yes
C1 C16 C19 113.2(4) 3_656 1_555 1_555 yes
C1 C16 C20 105.6(4) 3_656 1_555 1_555 yes
C1 C16 C21 93.9(5) 3_656 1_555 1_555 yes
C1 C16 H11 101.7(3) 3_656 1_555 1_555 no
C1 C16 H15 83.6(3) 3_656 1_555 1_555 no
C7 C16 C8 58.1(3) 3_656 1_555 1_555 yes
C7 C16 C9 89.1(3) 3_656 1_555 1_555 yes
C7 C16 C15 30.4(4) 3_656 1_555 1_555 yes
C7 C16 C17 120.6(6) 3_656 1_555 1_555 yes
C7 C16 C18 140.3(5) 3_656 1_555 1_555 yes
C7 C16 C19 145.0(4) 3_656 1_555 1_555 yes
C7 C16 C20 131.4(4) 3_656 1_555 1_555 yes
C7 C16 C21 109.0(5) 3_656 1_555 1_555 yes
C7 C16 H11 101.1(4) 3_656 1_555 1_555 no
C7 C16 H15 88.9(3) 3_656 1_555 1_555 no
C8 C16 C9 31.0(2) 1_555 1_555 1_555 yes
C8 C16 C15 27.7(4) 1_555 1_555 1_555 yes
C8 C16 C17 113.7(6) 1_555 1_555 1_555 yes
C8 C16 C18 139.8(4) 1_555 1_555 1_555 yes
C8 C16 C19 156.8(4) 1_555 1_555 1_555 yes
C8 C16 C20 146.1(5) 1_555 1_555 1_555 yes
C8 C16 C21 121.5(6) 1_555 1_555 1_555 yes
C8 C16 H11 91.3(3) 1_555 1_555 1_555 no
C8 C16 H15 99.1(3) 1_555 1_555 1_555 no
C9 C16 C15 58.7(4) 1_555 1_555 1_555 yes
C9 C16 C17 100.2(6) 1_555 1_555 1_555 yes
C9 C16 C18 116.1(4) 1_555 1_555 1_555 yes
C9 C16 C19 125.8(4) 1_555 1_555 1_555 yes
C9 C16 C20 124.7(4) 1_555 1_555 1_555 yes
C9 C16 C21 114.0(6) 1_555 1_555 1_555 yes
C9 C16 H11 85.6(3) 1_555 1_555 1_555 no
C9 C16 H15 100.7(3) 1_555 1_555 1_555 no
C15 C16 C17 121.0(7) 1_555 1_555 1_555 yes
C15 C16 C18 151.0(6) 1_555 1_555 1_555 yes
C15 C16 C19 175.4(6) 1_555 1_555 1_555 yes
C15 C16 C20 149.2(6) 1_555 1_555 1_555 yes
C15 C16 C21 119.6(7) 1_555 1_555 1_555 yes
C15 C16 H11 96.6(5) 1_555 1_555 1_555 no
C15 C16 H15 95.0(5) 1_555 1_555 1_555 no
C17 C16 C18 30.1(5) 1_555 1_555 1_555 yes
C17 C16 C19 59.7(5) 1_555 1_555 1_555 yes
C17 C16 C20 89.4(6) 1_555 1_555 1_555 yes
C17 C16 C21 119.3(7) 1_555 1_555 1_555 yes
C17 C16 H11 24.5(4) 1_555 1_555 1_555 no
C17 C16 H15 143.9(6) 1_555 1_555 1_555 no
C18 C16 C19 29.5(4) 1_555 1_555 1_555 yes
C18 C16 C20 59.3(4) 1_555 1_555 1_555 yes
C18 C16 C21 89.1(6) 1_555 1_555 1_555 yes
C18 C16 H11 54.6(3) 1_555 1_555 1_555 no
C18 C16 H15 113.8(4) 1_555 1_555 1_555 no
C19 C16 C20 29.8(4) 1_555 1_555 1_555 yes
C19 C16 C21 59.6(5) 1_555 1_555 1_555 yes
C19 C16 H11 84.2(3) 1_555 1_555 1_555 no
C19 C16 H15 84.2(4) 1_555 1_555 1_555 no
C20 C16 C21 29.8(5) 1_555 1_555 1_555 yes
C20 C16 H11 113.9(4) 1_555 1_555 1_555 no
C20 C16 H15 54.5(3) 1_555 1_555 1_555 no
C21 C16 H11 143.8(6) 1_555 1_555 1_555 no
C21 C16 H15 24.6(4) 1_555 1_555 1_555 no
H11 C16 H15 168.4(4) 1_555 1_555 1_555 no
AG2 C17 C15 105.7(4) 1_555 1_555 1_555 yes
AG2 C17 C16 101.0(6) 1_555 1_555 1_555 yes
AG2 C17 C18 78.2(6) 1_555 1_555 1_555 yes
AG2 C17 C19 83.0(4) 1_555 1_555 1_555 yes
AG2 C17 C20 88.9(4) 1_555 1_555 1_555 yes
AG2 C17 C21 95.6(4) 1_555 1_555 1_555 yes
AG2 C17 H11 90.6(6) 1_555 1_555 1_555 no
AG2 C17 H12 76.8(3) 1_555 1_555 1_555 no
C15 C17 C16 30.8(4) 1_555 1_555 1_555 yes
C15 C17 C18 150.8(7) 1_555 1_555 1_555 yes
C15 C17 C19 121.2(5) 1_555 1_555 1_555 yes
C15 C17 C20 91.3(4) 1_555 1_555 1_555 yes
C15 C17 C21 61.0(3) 1_555 1_555 1_555 yes
C15 C17 H11 89.0(6) 1_555 1_555 1_555 no
C15 C17 H12 174.5(5) 1_555 1_555 1_555 no
C16 C17 C18 120.2(9) 1_555 1_555 1_555 yes
C16 C17 C19 90.6(6) 1_555 1_555 1_555 yes
C16 C17 C20 60.6(5) 1_555 1_555 1_555 yes
C16 C17 C21 30.3(4) 1_555 1_555 1_555 yes
C16 C17 H11 119.7(8) 1_555 1_555 1_555 no
C16 C17 H12 144.4(7) 1_555 1_555 1_555 no
C18 C17 C19 29.6(5) 1_555 1_555 1_555 yes
C18 C17 C20 59.6(6) 1_555 1_555 1_555 yes
C18 C17 C21 89.9(6) 1_555 1_555 1_555 yes
C18 C17 H11 120.1(8) 1_555 1_555 1_555 no
C18 C17 H12 24.2(5) 1_555 1_555 1_555 no
C19 C17 C20 30.0(4) 1_555 1_555 1_555 yes
C19 C17 C21 60.3(4) 1_555 1_555 1_555 yes
C19 C17 H11 149.7(7) 1_555 1_555 1_555 no
C19 C17 H12 53.9(3) 1_555 1_555 1_555 no
C20 C17 C21 30.3(3) 1_555 1_555 1_555 yes
C20 C17 H11 179.5(8) 1_555 1_555 1_555 no
C20 C17 H12 83.9(4) 1_555 1_555 1_555 no
C21 C17 H11 150.0(7) 1_555 1_555 1_555 no
C21 C17 H12 114.1(5) 1_555 1_555 1_555 no
H11 C17 H12 95.9(6) 1_555 1_555 1_555 no
AG1 C18 AG2 159.9(4) 3_656 1_555 1_555 yes
AG1 C18 C16 84.2(3) 3_656 1_555 1_555 yes
AG1 C18 C17 94.6(6) 3_656 1_555 1_555 yes
AG1 C18 C19 69.5(6) 3_656 1_555 1_555 yes
AG1 C18 C20 69.9(4) 3_656 1_555 1_555 yes
AG1 C18 C21 75.2(3) 3_656 1_555 1_555 yes
AG1 C18 H11 102.6(4) 3_656 1_555 1_555 no
AG1 C18 H12 105.3(7) 3_656 1_555 1_555 no
AG1 C18 H13 73.6(3) 3_656 1_555 1_555 no
AG2 C18 C16 76.5(3) 1_555 1_555 1_555 yes
AG2 C18 C17 71.1(6) 1_555 1_555 1_555 yes
AG2 C18 C19 104.9(7) 1_555 1_555 1_555 yes
AG2 C18 C20 95.4(5) 1_555 1_555 1_555 yes
AG2 C18 C21 85.3(4) 1_555 1_555 1_555 yes
AG2 C18 H11 70.2(3) 1_555 1_555 1_555 no
AG2 C18 H12 94.3(7) 1_555 1_555 1_555 no
AG2 C18 H13 109.6(4) 1_555 1_555 1_555 no
C16 C18 C17 29.7(5) 1_555 1_555 1_555 yes
C16 C18 C19 90.4(7) 1_555 1_555 1_555 yes
C16 C18 C20 60.2(4) 1_555 1_555 1_555 yes
C16 C18 C21 29.9(3) 1_555 1_555 1_555 yes
C16 C18 H11 53.8(3) 1_555 1_555 1_555 no
C16 C18 H12 149.4(9) 1_555 1_555 1_555 no
C16 C18 H13 114.7(5) 1_555 1_555 1_555 no
C17 C18 C19 120.1(9) 1_555 1_555 1_555 yes
C17 C18 C20 89.9(6) 1_555 1_555 1_555 yes
C17 C18 C21 59.6(5) 1_555 1_555 1_555 yes
C17 C18 H11 24.1(4) 1_555 1_555 1_555 no
C17 C18 H12 119(1) 1_555 1_555 1_555 no
C17 C18 H13 144.3(7) 1_555 1_555 1_555 no
C19 C18 C20 30.2(6) 1_555 1_555 1_555 yes
C19 C18 C21 60.5(6) 1_555 1_555 1_555 yes
C19 C18 H11 144.2(8) 1_555 1_555 1_555 no
C19 C18 H12 120(1) 1_555 1_555 1_555 no
C19 C18 H13 24.3(5) 1_555 1_555 1_555 no
C20 C18 C21 30.3(3) 1_555 1_555 1_555 yes
C20 C18 H11 114.0(5) 1_555 1_555 1_555 no
C20 C18 H12 150.4(9) 1_555 1_555 1_555 no
C20 C18 H13 54.5(4) 1_555 1_555 1_555 no
C21 C18 H11 83.7(4) 1_555 1_555 1_555 no
C21 C18 H12 179.3(9) 1_555 1_555 1_555 no
C21 C18 H13 84.8(4) 1_555 1_555 1_555 no
H11 C18 H12 95.6(7) 1_555 1_555 1_555 no
H11 C18 H13 168.4(5) 1_555 1_555 1_555 no
H12 C18 H13 95.9(7) 1_555 1_555 1_555 no
AG1 C19 C16 80.8(3) 3_656 1_555 1_555 yes
AG1 C19 C17 80.3(4) 3_656 1_555 1_555 yes
AG1 C19 C18 82.6(7) 3_656 1_555 1_555 yes
AG1 C19 C20 89.3(7) 3_656 1_555 1_555 yes
AG1 C19 C21 84.1(4) 3_656 1_555 1_555 yes
AG1 C19 H12 85.8(4) 3_656 1_555 1_555 no
AG1 C19 H13 98.3(7) 3_656 1_555 1_555 no
AG1 C19 H14 93.4(4) 3_656 1_555 1_555 no
C16 C19 C17 29.7(3) 1_555 1_555 1_555 yes
C16 C19 C18 60.0(6) 1_555 1_555 1_555 yes
C16 C19 C20 59.8(6) 1_555 1_555 1_555 yes
C16 C19 C21 29.6(3) 1_555 1_555 1_555 yes
C16 C19 H12 84.4(4) 1_555 1_555 1_555 no
C16 C19 H13 179.1(9) 1_555 1_555 1_555 no
C16 C19 H14 84.1(4) 1_555 1_555 1_555 no
C17 C19 C18 30.3(5) 1_555 1_555 1_555 yes
C17 C19 C20 89.6(7) 1_555 1_555 1_555 yes
C17 C19 C21 59.4(4) 1_555 1_555 1_555 yes
C17 C19 H12 54.7(3) 1_555 1_555 1_555 no
C17 C19 H13 150.2(9) 1_555 1_555 1_555 no
C17 C19 H14 113.8(5) 1_555 1_555 1_555 no
C18 C19 C20 119.9(10) 1_555 1_555 1_555 yes
C18 C19 C21 89.7(7) 1_555 1_555 1_555 yes
C18 C19 H12 24.4(5) 1_555 1_555 1_555 no
C18 C19 H13 119(1) 1_555 1_555 1_555 no
C18 C19 H14 144.1(8) 1_555 1_555 1_555 no
C20 C19 C21 30.2(5) 1_555 1_555 1_555 yes
C20 C19 H12 144.2(9) 1_555 1_555 1_555 no
C20 C19 H13 120(1) 1_555 1_555 1_555 no
C20 C19 H14 24.3(5) 1_555 1_555 1_555 no
C21 C19 H12 114.0(5) 1_555 1_555 1_555 no
C21 C19 H13 150.5(10) 1_555 1_555 1_555 no
C21 C19 H14 54.5(3) 1_555 1_555 1_555 no
H12 C19 H13 95.5(8) 1_555 1_555 1_555 no
H12 C19 H14 168.5(6) 1_555 1_555 1_555 no
H13 C19 H14 96.0(8) 1_555 1_555 1_555 no
C16 C20 C17 30.0(3) 1_555 1_555 1_555 yes
C16 C20 C18 60.5(4) 1_555 1_555 1_555 yes
C16 C20 C19 90.4(7) 1_555 1_555 1_555 yes
C16 C20 C21 29.4(5) 1_555 1_555 1_555 yes
C16 C20 H13 114.4(5) 1_555 1_555 1_555 no
C16 C20 H14 149.3(9) 1_555 1_555 1_555 no
C16 C20 H15 53.5(3) 1_555 1_555 1_555 no
C17 C20 C18 30.5(3) 1_555 1_555 1_555 yes
C17 C20 C19 60.4(6) 1_555 1_555 1_555 yes
C17 C20 C21 59.4(6) 1_555 1_555 1_555 yes
C17 C20 H13 84.4(4) 1_555 1_555 1_555 no
C17 C20 H14 179.3(9) 1_555 1_555 1_555 no
C17 C20 H15 83.5(4) 1_555 1_555 1_555 no
C18 C20 C19 30.0(6) 1_555 1_555 1_555 yes
C18 C20 C21 89.9(7) 1_555 1_555 1_555 yes
C18 C20 H13 54.0(4) 1_555 1_555 1_555 no
C18 C20 H14 150.2(9) 1_555 1_555 1_555 no
C18 C20 H15 114.0(5) 1_555 1_555 1_555 no
C19 C20 C21 119.8(10) 1_555 1_555 1_555 yes
C19 C20 H13 24.0(5) 1_555 1_555 1_555 no
C19 C20 H14 120(1) 1_555 1_555 1_555 no
C19 C20 H15 143.9(8) 1_555 1_555 1_555 no
C21 C20 H13 143.8(8) 1_555 1_555 1_555 no
C21 C20 H14 119(1) 1_555 1_555 1_555 no
C21 C20 H15 24.1(4) 1_555 1_555 1_555 no
H13 C20 H14 96.3(7) 1_555 1_555 1_555 no
H13 C20 H15 167.9(6) 1_555 1_555 1_555 no
H14 C20 H15 95.8(7) 1_555 1_555 1_555 no
C15 C21 C16 31.6(4) 1_555 1_555 1_555 yes
C15 C21 C17 62.0(3) 1_555 1_555 1_555 yes
C15 C21 C18 92.5(4) 1_555 1_555 1_555 yes
C15 C21 C19 122.2(5) 1_555 1_555 1_555 yes
C15 C21 C20 152.1(7) 1_555 1_555 1_555 yes
C15 C21 H14 175.7(5) 1_555 1_555 1_555 no
C15 C21 H15 87.7(6) 1_555 1_555 1_555 no
C16 C21 C17 30.4(4) 1_555 1_555 1_555 yes
C16 C21 C18 60.9(5) 1_555 1_555 1_555 yes
C16 C21 C19 90.8(6) 1_555 1_555 1_555 yes
C16 C21 C20 120.7(8) 1_555 1_555 1_555 yes
C16 C21 H14 145.0(6) 1_555 1_555 1_555 no
C16 C21 H15 119.2(8) 1_555 1_555 1_555 no
C17 C21 C18 30.5(3) 1_555 1_555 1_555 yes
C17 C21 C19 60.4(4) 1_555 1_555 1_555 yes
C17 C21 C20 90.3(6) 1_555 1_555 1_555 yes
C17 C21 H14 114.6(4) 1_555 1_555 1_555 no
C17 C21 H15 149.6(8) 1_555 1_555 1_555 no
C18 C21 C19 29.8(4) 1_555 1_555 1_555 yes
C18 C21 C20 59.8(6) 1_555 1_555 1_555 yes
C18 C21 H14 84.1(4) 1_555 1_555 1_555 no
C18 C21 H15 179.4(8) 1_555 1_555 1_555 no
C19 C21 C20 30.0(6) 1_555 1_555 1_555 yes
C19 C21 H14 54.2(3) 1_555 1_555 1_555 no
C19 C21 H15 150.0(8) 1_555 1_555 1_555 no
C20 C21 H14 24.3(5) 1_555 1_555 1_555 no
C20 C21 H15 120.1(9) 1_555 1_555 1_555 no
H14 C21 H15 95.8(6) 1_555 1_555 1_555 no

loop_
_geom_bond_atom_site_label_1
_geom_bond_atom_site_label_2
_geom_bond_distance
_geom_bond_site_symmetry_1
_geom_bond_site_symmetry_2
_geom_bond_publ_flag
AG1 O2 3.04(2) 1_555 4_655 yes
AG1 O3 2.478(8) 1_555 4_655 yes
AG1 O5 2.50(1) 1_555 4_655 yes
AG1 C2 2.878(8) 1_555 1_555 yes
AG1 C3 2.420(9) 1_555 1_555 yes
AG1 C4 2.72(1) 1_555 1_555 yes
AG1 C18 2.91(1) 1_555 3_656 yes
AG1 C19 2.75(1) 1_555 3_656 yes
AG2 O3 2.412(7) 1_555 1_555 yes
AG2 O6 2.44(1) 1_555 1_555 yes
AG2 C10 2.669(8) 1_555 1_555 yes
AG2 C11 2.572(9) 1_555 1_555 yes
AG2 C12 2.916(9) 1_555 1_555 yes
AG2 C17 2.593(10) 1_555 1_555 yes
AG2 C18 2.68(1) 1_555 1_555 yes
CL1 O1 1.30(1) 1_555 1_555 yes
CL1 O2 1.35(1) 1_555 1_555 yes
CL1 O3 1.431(8) 1_555 1_555 yes
CL1 O4 1.33(1) 1_555 1_555 yes
CL2 O5 1.36(1) 1_555 1_555 yes
CL2 O6 1.40(1) 1_555 1_555 yes
CL2 O7 1.35(1) 1_555 1_555 yes
CL2 O8 1.40(1) 1_555 1_555 yes
O1 O2 2.15(2) 1_555 1_555 yes
O1 O3 2.22(2) 1_555 1_555 yes
O1 O4 2.24(2) 1_555 1_555 yes
O2 O3 2.20(1) 1_555 1_555 yes
O2 O4 2.16(2) 1_555 1_555 yes
O3 O4 2.27(2) 1_555 1_555 yes
O3 O5 2.90(1) 1_555 1_555 yes
O5 O6 2.25(2) 1_555 1_555 yes
O5 O7 2.24(1) 1_555 1_555 yes
O5 O8 2.19(2) 1_555 1_555 yes
O6 O7 2.25(2) 1_555 1_555 yes
O6 O8 2.32(2) 1_555 1_555 yes
O7 O8 2.24(2) 1_555 1_555 yes
C1 C2 1.38(1) 1_555 1_555 yes
C1 C3 2.42(1) 1_555 1_555 yes
C1 C4 2.80(1) 1_555 1_555 yes
C1 C5 2.40(1) 1_555 1_555 yes
C1 C6 1.40(1) 1_555 1_555 yes
C1 C7 1.50(1) 1_555 1_555 yes
C1 C8 2.52(1) 1_555 1_555 yes
C1 C9 2.95(1) 1_555 1_555 yes
C1 C15 2.52(1) 1_555 3_656 yes
C1 C16 2.84(1) 1_555 3_656 yes
C2 C3 1.40(1) 1_555 1_555 yes
C2 C4 2.41(1) 1_555 1_555 yes
C2 C5 2.75(1) 1_555 1_555 yes
C2 C6 2.39(1) 1_555 1_555 yes
C2 C7 2.52(1) 1_555 1_555 yes
C3 C4 1.37(1) 1_555 1_555 yes
C3 C5 2.38(1) 1_555 1_555 yes
C3 C6 2.75(1) 1_555 1_555 yes
C4 C5 1.39(1) 1_555 1_555 yes
C4 C6 2.39(1) 1_555 1_555 yes
C5 C6 1.36(1) 1_555 1_555 yes
C6 C7 2.52(1) 1_555 1_555 yes
C7 C7 2.81(2) 1_555 3_656 yes
C7 C8 1.399(10) 1_555 1_555 yes
C7 C8 2.44(1) 1_555 3_656 yes
C7 C9 2.528(10) 1_555 1_555 yes
C7 C15 2.42(1) 1_555 1_555 yes
C7 C15 1.42(1) 1_555 3_656 yes
C7 C16 2.49(1) 1_555 3_656 yes
C8 C8 2.81(1) 1_555 3_656 yes
C8 C9 1.50(1) 1_555 1_555 yes
C8 C10 2.50(1) 1_555 1_555 yes
C8 C14 2.49(1) 1_555 1_555 yes
C8 C15 1.39(1) 1_555 1_555 yes
C8 C15 2.434(10) 1_555 3_656 yes
C8 C16 2.53(1) 1_555 1_555 yes
C9 C10 1.38(1) 1_555 1_555 yes
C9 C11 2.42(1) 1_555 1_555 yes
C9 C12 2.77(1) 1_555 1_555 yes
C9 C13 2.40(1) 1_555 1_555 yes
C9 C14 1.37(1) 1_555 1_555 yes
C9 C15 2.49(1) 1_555 1_555 yes
C9 C16 2.91(1) 1_555 1_555 yes
C10 C11 1.40(1) 1_555 1_555 yes
C10 C12 2.39(1) 1_555 1_555 yes
C10 C13 2.77(1) 1_555 1_555 yes
C10 C14 2.38(1) 1_555 1_555 yes
C11 C12 1.37(1) 1_555 1_555 yes
C11 C13 2.39(1) 1_555 1_555 yes
C11 C14 2.76(1) 1_555 1_555 yes
C12 C13 1.37(1) 1_555 1_555 yes
C12 C14 2.38(1) 1_555 1_555 yes
C13 C14 1.39(1) 1_555 1_555 yes
C15 C15 2.79(1) 1_555 3_656 yes
C15 C16 1.49(1) 1_555 1_555 yes
C15 C17 2.50(1) 1_555 1_555 yes
C15 C21 2.48(1) 1_555 1_555 yes
C16 C17 1.38(1) 1_555 1_555 yes
C16 C18 2.41(1) 1_555 1_555 yes
C16 C19 2.78(1) 1_555 1_555 yes
C16 C20 2.41(1) 1_555 1_555 yes
C16 C21 1.38(1) 1_555 1_555 yes
C17 C18 1.40(1) 1_555 1_555 yes
C17 C19 2.40(1) 1_555 1_555 yes
C17 C20 2.76(1) 1_555 1_555 yes
C17 C21 2.38(1) 1_555 1_555 yes
C18 C19 1.37(2) 1_555 1_555 yes
C18 C20 2.38(2) 1_555 1_555 yes
C18 C21 2.76(1) 1_555 1_555 yes
C19 C20 1.38(2) 1_555 1_555 yes
C19 C21 2.40(1) 1_555 1_555 yes
C20 C21 1.39(1) 1_555 1_555 yes

loop_
_geom_contact_atom_site_label_1
_geom_contact_atom_site_label_2
_geom_contact_distance
_geom_contact_site_symmetry_1
_geom_contact_site_symmetry_2
_geom_contact_publ_flag
AG1 O2 3.04(2) 1_555 4_655 ?
AG1 C2 2.878(8) 1_555 1_555 ?
AG1 C4 2.72(1) 1_555 1_555 ?
AG1 C18 2.91(1) 1_555 3_656 ?
AG1 C19 2.75(1) 1_555 3_656 ?
AG2 C10 2.669(8) 1_555 1_555 ?
AG2 C11 2.572(9) 1_555 1_555 ?
AG2 C12 2.916(9) 1_555 1_555 ?
AG2 C17 2.593(10) 1_555 1_555 ?
AG2 C18 2.68(1) 1_555 1_555 ?
O3 O5 2.90(1) 1_555 1_555 ?
C1 C4 2.80(1) 1_555 1_555 ?
C1 C8 2.52(1) 1_555 1_555 ?
C1 C9 2.95(1) 1_555 1_555 ?
C1 C15 2.52(1) 1_555 3_656 ?
C1 C16 2.84(1) 1_555 3_656 ?
C2 C5 2.75(1) 1_555 1_555 ?
C2 C7 2.52(1) 1_555 1_555 ?
C3 C6 2.75(1) 1_555 1_555 ?
C6 C7 2.52(1) 1_555 1_555 ?
C7 C7 2.81(2) 1_555 3_656 ?
C7 C9 2.528(10) 1_555 1_555 ?
C8 C8 2.81(1) 1_555 3_656 ?
C8 C10 2.50(1) 1_555 1_555 ?
C8 C16 2.53(1) 1_555 1_555 ?
C9 C12 2.77(1) 1_555 1_555 ?
C9 C16 2.91(1) 1_555 1_555 ?
C10 C13 2.77(1) 1_555 1_555 ?
C11 C14 2.76(1) 1_555 1_555 ?
C15 C15 2.79(1) 1_555 3_656 ?
C15 C17 2.50(1) 1_555 1_555 ?
C16 C19 2.78(1) 1_555 1_555 ?
C17 C20 2.76(1) 1_555 1_555 ?
C18 C21 2.76(1) 1_555 1_555 ?
O1 C2 3.45(2) 1_555 1_455 ?
O2 C14 3.46(2) 1_555 1_455 ?
O3 C19 3.39(1) 1_555 2_555 ?
O4 C10 3.50(2) 1_555 3_556 ?
O5 C12 3.27(1) 1_555 2_545 ?
O5 C11 3.44(1) 1_555 2_545 ?
O7 C3 3.44(2) 1_555 2_645 ?
O7 C5 3.50(1) 1_555 4_554 ?
O8 C18 3.35(2) 1_555 2_555 ?
O8 C11 3.39(2) 1_555 4_554 ?
